data_7248622
loop_
_publ_author_name
'Knorr, Michael'
'Viau, Lydie'
'Knauer, Lena'
'Strohmann, Carsten'
'Rousselin, Yoann'
'Kubicki, Marek M.'

_publ_section_title
;
 Polymeric CuX coordination compounds assembled from acetylenic thioether
 ligands RSCH2C&#xE002;CCH2R (R = C6H11, t-Bu): effect of the RS-group,
 halide and stoichiometry on the network architecture and the luminescence
 properties
;
_journal_issue 22
_journal_name_full CrystEngComm
_journal_page_first 2953
_journal_page_last 2975
_journal_paper_doi 10.1039/D4CE00173G
_journal_volume 26
_journal_year 2024
_chemical_formula_moiety 'C64 H104 Cu8 I8 S8'
_chemical_formula_sum 'C64 H104 Cu8 I8 S8'
_chemical_formula_weight 2653.47
_space_group_crystal_system triclinic
_space_group_IT_number 2
_space_group_name_Hall '-P 1'
_space_group_name_H-M_alt 'P -1'
_atom_sites_solution_hydrogens geom
_atom_sites_solution_primary direct
_audit_creation_date 2024-04-02
_audit_creation_method
;FinalCif V136 by Daniel Kratzert, Freiburg 2024, 
https://dkratzert.de/finalcif.html
;
_audit_update_record
;
2024-04-08 deposited with the CCDC.	2024-05-09 downloaded from the CCDC.
;
_cell_angle_alpha 97.0884(14)
_cell_angle_beta 104.7460(13)
_cell_angle_gamma 104.3167(13)
_cell_formula_units_Z 2
_cell_length_a 11.8961(4)
_cell_length_b 18.9380(7)
_cell_length_c 20.9008(7)
_cell_measurement_reflns_used 9878
_cell_measurement_temperature 250.0(1)
_cell_measurement_theta_max 27.149
_cell_measurement_theta_min 2.283
_cell_volume 4324.1(3)
_computing_cell_refinement 'SAINT V8.38A (Bruker, 2018)'
_computing_data_reduction 'SAINT V8.38A (Bruker, 2018)'
_computing_molecular_graphics 'Olex2 1.5 (Dolomanov et al., 2009)'
_computing_publication_material 'Olex2 1.5 (Dolomanov et al., 2009)'
_computing_structure_refinement 'SHELXL 2019/3 (Sheldrick, 2015)'
_computing_structure_solution 'XT  (Sheldrick, 2015)'
_diffrn_ambient_environment N~2~
_diffrn_ambient_temperature 250.0(1)
_diffrn_detector_area_resol_mean 10.4167
_diffrn_detector_type 'CPAD PHOTON II area detector'
_diffrn_measured_fraction_theta_full 0.999
_diffrn_measured_fraction_theta_max 0.999
_diffrn_measurement_device 'four-circle diffractometer'
_diffrn_measurement_device_type 'Bruker D8 Venture'
_diffrn_measurement_method '\w and \f scans'
_diffrn_measurement_specimen_support 'MiTeGen micromount'
_diffrn_radiation_monochromator graphite
_diffrn_radiation_probe x-ray
_diffrn_radiation_type 'Mo K\a~1~'
_diffrn_radiation_wavelength 0.71073
_diffrn_radiation_xray_symbol K-L~3~
_diffrn_reflns_av_R_equivalents 0.0369
_diffrn_reflns_av_unetI/netI 0.0172
_diffrn_reflns_Laue_measured_fraction_full 0.999
_diffrn_reflns_Laue_measured_fraction_max 0.999
_diffrn_reflns_limit_h_max 15
_diffrn_reflns_limit_h_min -15
_diffrn_reflns_limit_k_max 24
_diffrn_reflns_limit_k_min -24
_diffrn_reflns_limit_l_max 27
_diffrn_reflns_limit_l_min -27
_diffrn_reflns_number 260876
_diffrn_reflns_point_group_measured_fraction_full 0.999
_diffrn_reflns_point_group_measured_fraction_max 0.999
_diffrn_reflns_theta_full 25.242
_diffrn_reflns_theta_max 27.500
_diffrn_reflns_theta_min 2.141
_diffrn_source 'X-ray tube'
_diffrn_source_target Mo
_exptl_absorpt_coefficient_mu 5.011
_exptl_absorpt_correction_T_max 0.5644
_exptl_absorpt_correction_T_min 0.4772
_exptl_absorpt_correction_type multi-scan
_exptl_absorpt_process_details
;
SADABS-2016/2 (Bruker,2016/2) was used for absorption correction.
wR2(int) was 0.0805 before and 0.0534 after correction.
The Ratio of minimum to maximum transmission is 0.8455.
The \l/2 correction factor is Not present.
;
_exptl_crystal_colour 'clear light colourless'
_exptl_crystal_colour_lustre clear
_exptl_crystal_colour_modifier light
_exptl_crystal_colour_primary colourless
_exptl_crystal_density_diffrn 2.038
_exptl_crystal_description block
_exptl_crystal_F_000 2544
_exptl_crystal_size_max 0.172
_exptl_crystal_size_mid 0.133
_exptl_crystal_size_min 0.084
_refine_diff_density_max 1.609
_refine_diff_density_min -0.721
_refine_diff_density_rms 0.094
_refine_ls_extinction_method none
_refine_ls_goodness_of_fit_ref 1.067
_refine_ls_hydrogen_treatment constr
_refine_ls_matrix_type full
_refine_ls_number_parameters 914
_refine_ls_number_reflns 19874
_refine_ls_number_restraints 734
_refine_ls_restrained_S_all 1.052
_refine_ls_R_factor_all 0.0557
_refine_ls_R_factor_gt 0.0397
_refine_ls_shift/su_max 0.001
_refine_ls_shift/su_mean 0.000
_refine_ls_structure_factor_coef Fsqd
_refine_ls_weighting_details 'w=1/[\s^2^(Fo^2^)+(0.0366P)^2^+10.5258P] where P=(Fo^2^+2Fc^2^)/3'
_refine_ls_weighting_scheme calc
_refine_ls_wR_factor_gt 0.0899
_refine_ls_wR_factor_ref 0.1021
_reflns_Friedel_coverage 0.000
_reflns_number_gt 15694
_reflns_number_total 19874
_reflns_threshold_expression 'I > 2\s(I)'
_cod_data_source_file d4ce00173g2.cif
_cod_data_source_block CP1_250K
_cod_depositor_comments 'Adding full bibliography for 7248612--7248631.cif.'
_cod_database_code 7248622
_olex2_refinement_description
;
1. Fixed Uiso
 At 1.2 times of:
  All C(H) groups, All C(H,H) groups
2. Restrained distances
 C32A-C27 = C28B-C27 = C28A-C27 = C29A-C28A = C29B-C28B = C31B-C30B = C30B-
 C29B = C30A-C29A = C31A-C30A = C32B-C31B = C51A-C50A = C51B-C50B = C50B-C49B =
 C50A-C49A = C54B-C49B = C54A-C49A = C54B-C53B = C54A-C53A = C53B-C52B = C53A-
 C52A = C52B-C51B = C61B-C60B = C62B-C61B = C62A-C61A = C61A-C60A = C64B-C59B =
 C64A-C59A = C64A-C63A = C64B-C63B = C63A-C62A = C60A-C59A = C60B-C59B = C4A-
 C3A = C5A-C4A = C6A-C5A = C6A-C1A = C3B-C2B = C3A-C2A = C2A-C1A = C2B-C1B =
 C6B-C1B = C4B-C3B = C5B-C4B = C6B-C5B = C18B-C17B = C22B-C17B = C18A-C17A =
 C22A-C17A = C22A-C21A = C22B-C21B = C21A-C20A = C21B-C20B = C20B-C19B = C20A-
 C19A = C19B-C18B = C19A-C18A
 1.5 with sigma of 0.05
3. Rigid body (RIGU) restrains
 All non-hydrogen atoms
 with sigma for 1-2 distances of 0.004 and sigma for 1-3 distances of 0.004
4. Others
 Sof(C1B)=Sof(H1B)=Sof(C2B)=Sof(H2BA)=Sof(H2BB)=Sof(C3B)=Sof(H3BA)=Sof(H3BB)=
 Sof(C4B)=Sof(H4BA)=Sof(H4BB)=Sof(C5B)=Sof(H5BA)=Sof(H5BB)=Sof(C6B)=Sof(H6BA)=
 Sof(H6BB)=1-FVAR(1)
 Sof(C1A)=Sof(H1A)=Sof(C2A)=Sof(H2AA)=Sof(H2AB)=Sof(C3A)=Sof(H3AA)=Sof(H3AB)=
 Sof(C4A)=Sof(H4AA)=Sof(H4AB)=Sof(C5A)=Sof(H5AA)=Sof(H5AB)=Sof(C6A)=Sof(H6AA)=
 Sof(H6AB)=FVAR(1)
 Sof(C17B)=Sof(H17B)=Sof(C18B)=Sof(H18C)=Sof(H18D)=Sof(C19B)=Sof(H19C)=
 Sof(H19D)=Sof(C20B)=Sof(H20C)=Sof(H20D)=Sof(C21B)=Sof(H21C)=Sof(H21D)=
 Sof(C22B)=Sof(H22C)=Sof(H22D)=1-FVAR(2)
 Sof(C17A)=Sof(H17A)=Sof(C18A)=Sof(H18A)=Sof(H18B)=Sof(C19A)=Sof(H19A)=
 Sof(H19B)=Sof(C20A)=Sof(H20A)=Sof(H20B)=Sof(C21A)=Sof(H21A)=Sof(H21B)=
 Sof(C22A)=Sof(H22A)=Sof(H22B)=FVAR(2)
 Sof(H27A)=Sof(C28B)=Sof(H28C)=Sof(H28D)=Sof(C29B)=Sof(H29C)=Sof(H29D)=
 Sof(C30B)=Sof(H30C)=Sof(H30D)=Sof(C31B)=Sof(H31C)=Sof(H31D)=Sof(C32B)=
 Sof(H32C)=Sof(H32D)=1-FVAR(3)
 Sof(H27)=Sof(C28A)=Sof(H28A)=Sof(H28B)=Sof(C29A)=Sof(H29A)=Sof(H29B)=
 Sof(C30A)=Sof(H30A)=Sof(H30B)=Sof(C31A)=Sof(H31A)=Sof(H31B)=Sof(C32A)=
 Sof(H32A)=Sof(H32B)=FVAR(3)
 Sof(C49B)=Sof(H49B)=Sof(C50B)=Sof(H50C)=Sof(H50D)=Sof(C51B)=Sof(H51C)=
 Sof(H51D)=Sof(C52B)=Sof(H52C)=Sof(H52D)=Sof(C53B)=Sof(H53C)=Sof(H53D)=
 Sof(C54B)=Sof(H54C)=Sof(H54D)=1-FVAR(4)
 Sof(C49A)=Sof(H49A)=Sof(C50A)=Sof(H50A)=Sof(H50B)=Sof(C51A)=Sof(H51A)=
 Sof(H51B)=Sof(C52A)=Sof(H52A)=Sof(H52B)=Sof(C53A)=Sof(H53A)=Sof(H53B)=
 Sof(C54A)=Sof(H54A)=Sof(H54B)=FVAR(4)
 Sof(C59B)=Sof(H59B)=Sof(C60B)=Sof(H60C)=Sof(H60D)=Sof(C61B)=Sof(H61C)=
 Sof(H61D)=Sof(C62B)=Sof(H62C)=Sof(H62D)=Sof(C63B)=Sof(H63C)=Sof(H63D)=
 Sof(C64B)=Sof(H64C)=Sof(H64D)=1-FVAR(5)
 Sof(C59A)=Sof(H59A)=Sof(C60A)=Sof(H60A)=Sof(H60B)=Sof(C61A)=Sof(H61A)=
 Sof(H61B)=Sof(C62A)=Sof(H62A)=Sof(H62B)=Sof(C63A)=Sof(H63A)=Sof(H63B)=
 Sof(C64A)=Sof(H64A)=Sof(H64B)=FVAR(5)
5.a Ternary CH refined with riding coordinates:
 C11(H11), C27(H27), C27(H27A), C33(H33), C43(H43), C1A(H1A), C17A(H17A),
 C49A(H49A), C59A(H59A), C1B(H1B), C17B(H17B), C49B(H49B), C59B(H59B)
5.b Secondary CH2 refined with riding coordinates:
 C7(H7A,H7B), C10(H10A,H10B), C12(H12A,H12B), C13(H13A,H13B), C14(H14A,H14B),
 C15(H15A,H15B), C16(H16A,H16B), C23(H23A,H23B), C26(H26A,H26B), C34(H34A,H34B),
  C35(H35A,H35B), C36(H36A,H36B), C37(H37A,H37B), C38(H38A,H38B), C39(H39A,
 H39B), C42(H42A,H42B), C44(H44A,H44B), C45(H45A,H45B), C46(H46A,H46B),
 C47(H47A,H47B), C48(H48A,H48B), C55(H55A,H55B), C58(H58A,H58B), C2A(H2AA,H2AB),
  C3A(H3AA,H3AB), C4A(H4AA,H4AB), C5A(H5AA,H5AB), C6A(H6AA,H6AB), C18A(H18A,
 H18B), C19A(H19A,H19B), C20A(H20A,H20B), C21A(H21A,H21B), C22A(H22A,H22B),
 C28A(H28A,H28B), C29A(H29A,H29B), C30A(H30A,H30B), C31A(H31A,H31B), C32A(H32A,
 H32B), C50A(H50A,H50B), C51A(H51A,H51B), C52A(H52A,H52B), C53A(H53A,H53B),
 C54A(H54A,H54B), C60A(H60A,H60B), C61A(H61A,H61B), C62A(H62A,H62B), C63A(H63A,
 H63B), C64A(H64A,H64B), C2B(H2BA,H2BB), C3B(H3BA,H3BB), C4B(H4BA,H4BB),
 C5B(H5BA,H5BB), C6B(H6BA,H6BB), C18B(H18C,H18D), C19B(H19C,H19D), C20B(H20C,
 H20D), C21B(H21C,H21D), C22B(H22C,H22D), C28B(H28C,H28D), C29B(H29C,H29D),
 C30B(H30C,H30D), C31B(H31C,H31D), C32B(H32C,H32D), C50B(H50C,H50D), C51B(H51C,
 H51D), C52B(H52C,H52D), C53B(H53C,H53D), C54B(H54C,H54D), C60B(H60C,H60D),
 C61B(H61C,H61D), C62B(H62C,H62D), C63B(H63C,H63D), C64B(H64C,H64D)
;
_olex2_submission_special_instructions 'No special instructions were received'
_shelx_shelxl_version_number 2019/3
_shelx_space_group_comment
;
The symmetry employed for this shelxl refinement is uniquely defined
by the following loop, which should always be used as a source of
symmetry information in preference to the above space-group names.
They are only intended as comments.
;
_shelx_estimated_absorpt_t_min 0.479
_shelx_estimated_absorpt_t_max 0.678
_diffrn_measurement_ambient_temperature_device_make 'Oxford Cryostream 800'

loop_
_space_group_symop_operation_xyz
'x, y, z'
'-x, -y, -z'

loop_
_atom_site_label
_atom_site_type_symbol
_atom_site_fract_x
_atom_site_fract_y
_atom_site_fract_z
_atom_site_U_iso_or_equiv
_atom_site_adp_type
_atom_site_occupancy
_atom_site_site_symmetry_order
_atom_site_calc_flag
_atom_site_refinement_flags_posn
_atom_site_refinement_flags_adp
_atom_site_refinement_flags_occupancy
_atom_site_disorder_assembly
_atom_site_disorder_group
I1 I 0.34970(3) -0.15260(2) -0.28628(2) 0.05815(9) Uani 1 1 d . . . . .
I2 I 0.22901(3) 0.05471(2) -0.29295(2) 0.06535(10) Uani 1 1 d . . . . .
I3 I 0.51698(4) 0.04501(2) -0.11561(2) 0.06749(10) Uani 1 1 d . . . . .
I4 I 0.58540(3) 0.04768(2) -0.31938(2) 0.06823(10) Uani 1 1 d . . . . .
I5 I 0.75575(3) 0.35223(2) 0.21311(2) 0.05894(9) Uani 1 1 d . . . . .
I6 I 0.67594(4) 0.56350(2) 0.18598(2) 0.07487(11) Uani 1 1 d . . . . .
I7 I 0.92187(4) 0.54517(2) 0.38489(2) 0.06981(11) Uani 1 1 d . . . . .
I8 I 1.04744(4) 0.54288(2) 0.20174(2) 0.07581(12) Uani 1 1 d . . . . .
Cu1 Cu 0.32339(6) -0.03247(4) -0.21211(4) 0.06525(17) Uani 1 1 d . . . . .
Cu2 Cu 0.35419(7) -0.02796(4) -0.33688(3) 0.06481(17) Uani 1 1 d . . . . .
Cu3 Cu 0.53802(7) -0.03339(4) -0.22261(4) 0.06932(18) Uani 1 1 d . . . . .
Cu4 Cu 0.47081(7) 0.09390(4) -0.23793(4) 0.06958(18) Uani 1 1 d . . . . .
Cu5 Cu 0.73447(7) 0.47654(4) 0.27937(4) 0.06673(18) Uani 1 1 d . . . . .
Cu6 Cu 0.81161(7) 0.47475(4) 0.16135(3) 0.06888(19) Uani 1 1 d . . . . .
Cu7 Cu 0.95506(7) 0.46409(4) 0.28461(4) 0.07046(18) Uani 1 1 d . . . . .
Cu8 Cu 0.90141(8) 0.59572(4) 0.26197(4) 0.0741(2) Uani 1 1 d . . . . .
S1 S 0.15687(13) -0.07319(9) -0.17579(7) 0.0655(3) Uani 1 1 d . . . . .
S2 S -0.28266(13) -0.06239(9) -0.19288(8) 0.0671(4) Uani 1 1 d . . . . .
S3 S 0.54160(15) 0.21805(8) -0.18778(7) 0.0729(4) Uani 1 1 d . . . . .
S4 S 0.74820(16) 0.42626(9) 0.04677(7) 0.0712(4) Uani 1 1 d . . . . .
S5 S 0.55630(14) 0.45109(9) 0.30724(8) 0.0690(4) Uani 1 1 d . . . . .
S6 S 0.11873(15) 0.42176(10) 0.32641(9) 0.0776(4) Uani 1 1 d . . . . .
S7 S 0.99483(16) 0.71835(8) 0.31366(7) 0.0709(4) Uani 1 1 d . . . . .
S8 S 1.24191(14) 0.92157(8) 0.55204(7) 0.0670(4) Uani 1 1 d . . . . .
C7 C 0.0500(5) -0.1311(4) -0.2536(3) 0.0780(17) Uani 1 1 d . . . . .
H7A H 0.065256 -0.108640 -0.291509 0.094 Uiso 1 1 calc R U . . .
H7B H 0.064362 -0.179926 -0.259083 0.094 Uiso 1 1 calc R U . . .
C8 C -0.0763(5) -0.1412(4) -0.2562(3) 0.0704(15) Uani 1 1 d . . . . .
C9 C -0.1772(5) -0.1434(4) -0.2596(3) 0.0725(15) Uani 1 1 d . . . . .
C10 C -0.2969(6) -0.1368(4) -0.2603(3) 0.0833(19) Uani 1 1 d . . . . .
H10A H -0.347059 -0.183726 -0.254575 0.100 Uiso 1 1 calc R U . . .
H10B H -0.336840 -0.126557 -0.303819 0.100 Uiso 1 1 calc R U . . .
C11 C -0.2607(6) -0.1084(4) -0.1211(3) 0.0735(15) Uani 1 1 d . . . . .
H11 H -0.205012 -0.138524 -0.125729 0.088 Uiso 1 1 calc R U . . .
C12 C -0.1995(7) -0.0496(5) -0.0573(3) 0.094(2) Uani 1 1 d . . . . .
H12A H -0.251310 -0.017566 -0.052549 0.113 Uiso 1 1 calc R U . . .
H12B H -0.122336 -0.018603 -0.060114 0.113 Uiso 1 1 calc R U . . .
C13 C -0.1758(9) -0.0855(6) 0.0042(4) 0.124(3) Uani 1 1 d . . . . .
H13A H -0.115633 -0.112222 0.002262 0.148 Uiso 1 1 calc R U . . .
H13B H -0.142307 -0.046646 0.045235 0.148 Uiso 1 1 calc R U . . .
C14 C -0.2903(11) -0.1385(8) 0.0073(5) 0.151(4) Uani 1 1 d . . . . .
H14A H -0.270798 -0.163119 0.045527 0.181 Uiso 1 1 calc R U . . .
H14B H -0.346177 -0.110459 0.015233 0.181 Uiso 1 1 calc R U . . .
C15 C -0.3512(10) -0.1954(6) -0.0549(6) 0.142(4) Uani 1 1 d . . . . .
H15A H -0.427757 -0.226424 -0.051333 0.171 Uiso 1 1 calc R U . . .
H15B H -0.299624 -0.227568 -0.059978 0.171 Uiso 1 1 calc R U . . .
C16 C -0.3779(7) -0.1600(4) -0.1185(4) 0.094(2) Uani 1 1 d . . . . .
H16A H -0.412646 -0.199131 -0.159324 0.113 Uiso 1 1 calc R U . . .
H16B H -0.436685 -0.132255 -0.116279 0.113 Uiso 1 1 calc R U . . .
C23 C 0.4304(6) 0.2289(4) -0.1438(3) 0.0873(19) Uani 1 1 d . . . . .
H23A H 0.363595 0.240985 -0.174443 0.105 Uiso 1 1 calc R U . . .
H23B H 0.396664 0.181674 -0.131501 0.105 Uiso 1 1 calc R U . . .
C24 C 0.4830(6) 0.2870(3) -0.0831(3) 0.0756(17) Uani 1 1 d . . . . .
C25 C 0.5288(6) 0.3309(3) -0.0328(3) 0.0762(17) Uani 1 1 d . . . . .
C26 C 0.5875(7) 0.3830(4) 0.0321(3) 0.087(2) Uani 1 1 d . . . . .
H26A H 0.576979 0.356425 0.068502 0.104 Uiso 1 1 calc R U . . .
H26B H 0.546776 0.421992 0.033875 0.104 Uiso 1 1 calc R U . . .
C27 C 0.7442(8) 0.5000(4) -0.0004(4) 0.098(2) Uani 1 1 d D . . . .
H27 H 0.678048 0.519367 0.007996 0.117 Uiso 0.731(9) 1 calc R U P A 1
H27A H 0.682880 0.472339 -0.043570 0.117 Uiso 0.269(9) 1 calc R U P A 2
C33 C 0.5588(6) 0.4063(3) 0.3793(3) 0.0716(15) Uani 1 1 d . . . . .
H33 H 0.473688 0.381256 0.376580 0.086 Uiso 1 1 calc R U . . .
C34 C 0.6113(8) 0.4651(4) 0.4423(3) 0.091(2) Uani 1 1 d . . . . .
H34A H 0.563593 0.500663 0.440686 0.109 Uiso 1 1 calc R U . . .
H34B H 0.694863 0.492258 0.445629 0.109 Uiso 1 1 calc R U . . .
C35 C 0.6103(9) 0.4296(5) 0.5045(4) 0.108(2) Uani 1 1 d . . . . .
H35A H 0.649334 0.468097 0.545600 0.130 Uiso 1 1 calc R U . . .
H35B H 0.526155 0.406938 0.503449 0.130 Uiso 1 1 calc R U . . .
C36 C 0.6745(10) 0.3727(7) 0.5058(5) 0.137(4) Uani 1 1 d . . . . .
H36A H 0.670421 0.349821 0.545048 0.164 Uiso 1 1 calc R U . . .
H36B H 0.760293 0.396359 0.510801 0.164 Uiso 1 1 calc R U . . .
C37 C 0.6218(13) 0.3138(6) 0.4432(5) 0.156(5) Uani 1 1 d . . . . .
H37A H 0.537883 0.287397 0.439775 0.187 Uiso 1 1 calc R U . . .
H37B H 0.668616 0.277765 0.445351 0.187 Uiso 1 1 calc R U . . .
C38 C 0.6245(9) 0.3490(4) 0.3801(4) 0.107(3) Uani 1 1 d . . . . .
H38A H 0.708730 0.371776 0.381505 0.129 Uiso 1 1 calc R U . . .
H38B H 0.585655 0.310448 0.339060 0.129 Uiso 1 1 calc R U . . .
C39 C 0.4538(6) 0.3765(4) 0.2391(3) 0.088(2) Uani 1 1 d . . . . .
H39A H 0.454910 0.390669 0.195723 0.106 Uiso 1 1 calc R U . . .
H39B H 0.480875 0.331733 0.240969 0.106 Uiso 1 1 calc R U . . .
C40 C 0.3299(6) 0.3605(4) 0.2445(3) 0.0830(18) Uani 1 1 d . . . . .
C41 C 0.2317(6) 0.3534(4) 0.2506(3) 0.0795(17) Uani 1 1 d . . . . .
C42 C 0.1119(6) 0.3502(4) 0.2573(4) 0.090(2) Uani 1 1 d . . . . .
H42A H 0.074701 0.301171 0.265280 0.108 Uiso 1 1 calc R U . . .
H42B H 0.060340 0.356712 0.214972 0.108 Uiso 1 1 calc R U . . .
C43 C 0.0994(7) 0.3756(4) 0.3950(4) 0.0903(19) Uani 1 1 d . . . . .
H43 H 0.108638 0.415155 0.433275 0.108 Uiso 1 1 calc R U . . .
C44 C 0.1977(8) 0.3401(5) 0.4186(5) 0.116(3) Uani 1 1 d . . . . .
H44A H 0.277300 0.377056 0.429718 0.140 Uiso 1 1 calc R U . . .
H44B H 0.192954 0.300130 0.382531 0.140 Uiso 1 1 calc R U . . .
C45 C 0.1836(9) 0.3081(6) 0.4816(5) 0.131(3) Uani 1 1 d . . . . .
H45A H 0.245114 0.282223 0.495011 0.157 Uiso 1 1 calc R U . . .
H45B H 0.197370 0.348932 0.518983 0.157 Uiso 1 1 calc R U . . .
C46 C 0.0601(9) 0.2552(5) 0.4682(6) 0.142(4) Uani 1 1 d . . . . .
H46A H 0.049345 0.211981 0.433762 0.170 Uiso 1 1 calc R U . . .
H46B H 0.053441 0.237505 0.509660 0.170 Uiso 1 1 calc R U . . .
C47 C -0.0378(8) 0.2906(5) 0.4449(4) 0.105(2) Uani 1 1 d . . . . .
H47A H -0.033140 0.330505 0.481051 0.126 Uiso 1 1 calc R U . . .
H47B H -0.117520 0.253700 0.433553 0.126 Uiso 1 1 calc R U . . .
C48 C -0.0223(7) 0.3229(4) 0.3819(4) 0.093(2) Uani 1 1 d . . . . .
H48A H -0.035387 0.281971 0.344697 0.112 Uiso 1 1 calc R U . . .
H48B H -0.084146 0.348399 0.368031 0.112 Uiso 1 1 calc R U . . .
C55 C 1.1469(7) 0.7145(4) 0.3520(3) 0.089(2) Uani 1 1 d . . . . .
H55A H 1.141940 0.667644 0.368011 0.107 Uiso 1 1 calc R U . . .
H55B H 1.189542 0.714549 0.317629 0.107 Uiso 1 1 calc R U . . .
C56 C 1.2182(6) 0.7764(3) 0.4088(3) 0.0733(16) Uani 1 1 d . . . . .
C57 C 1.2748(6) 0.8232(3) 0.4564(3) 0.0755(16) Uani 1 1 d . . . . .
C58 C 1.3404(6) 0.8803(4) 0.5176(3) 0.0865(19) Uani 1 1 d . . . . .
H58A H 1.400151 0.919465 0.507171 0.104 Uiso 1 1 calc R U . . .
H58B H 1.384789 0.858029 0.551812 0.104 Uiso 1 1 calc R U . . .
C1A C 0.1705(8) -0.1551(5) -0.1331(5) 0.063(2) Uani 0.638(12) 1 d D . P B 1
H1A H 0.167387 -0.197338 -0.167182 0.075 Uiso 0.638(12) 1 calc R U P B 1
C2A C 0.2935(9) -0.1322(6) -0.0788(5) 0.069(3) Uani 0.638(12) 1 d D . P B 1
H2AA H 0.358878 -0.120635 -0.099813 0.083 Uiso 0.638(12) 1 calc R U P B 1
H2AB H 0.300701 -0.087359 -0.047182 0.083 Uiso 0.638(12) 1 calc R U P B 1
C3A C 0.306(2) -0.1938(12) -0.0411(9) 0.078(4) Uani 0.638(12) 1 d D . P B 1
H3AA H 0.384077 -0.177666 -0.005626 0.093 Uiso 0.638(12) 1 calc R U P B 1
H3AB H 0.305323 -0.237150 -0.072228 0.093 Uiso 0.638(12) 1 calc R U P B 1
C4A C 0.2042(15) -0.2160(9) -0.0094(7) 0.097(5) Uani 0.638(12) 1 d D . P B 1
H4AA H 0.213073 -0.257830 0.012655 0.117 Uiso 0.638(12) 1 calc R U P B 1
H4AB H 0.209355 -0.174192 0.025001 0.117 Uiso 0.638(12) 1 calc R U P B 1
C5A C 0.0823(13) -0.2378(8) -0.0622(7) 0.109(5) Uani 0.638(12) 1 d D . P B 1
H5AA H 0.018319 -0.247501 -0.039998 0.131 Uiso 0.638(12) 1 calc R U P B 1
H5AB H 0.073013 -0.283981 -0.092581 0.131 Uiso 0.638(12) 1 calc R U P B 1
C6A C 0.0658(11) -0.1784(9) -0.1037(7) 0.093(4) Uani 0.638(12) 1 d D . P B 1
H6AA H -0.010673 -0.197772 -0.140368 0.111 Uiso 0.638(12) 1 calc R U P B 1
H6AB H 0.060872 -0.134958 -0.074947 0.111 Uiso 0.638(12) 1 calc R U P B 1
C17A C 0.5052(8) 0.2847(5) -0.2414(5) 0.061(2) Uani 0.622(10) 1 d D . P C 1
H17A H 0.499793 0.328354 -0.212286 0.073 Uiso 0.622(10) 1 calc R U P C 1
C18A C 0.3868(10) 0.2547(6) -0.2991(5) 0.074(3) Uani 0.622(10) 1 d D . P C 1
H18A H 0.387202 0.208687 -0.326136 0.088 Uiso 0.622(10) 1 calc R U P C 1
H18B H 0.318211 0.243027 -0.280532 0.088 Uiso 0.622(10) 1 calc R U P C 1
C19A C 0.3707(11) 0.3109(7) -0.3441(6) 0.090(3) Uani 0.622(10) 1 d D . P C 1
H19A H 0.297566 0.288577 -0.382556 0.107 Uiso 0.622(10) 1 calc R U P C 1
H19B H 0.359492 0.354256 -0.318576 0.107 Uiso 0.622(10) 1 calc R U P C 1
C20A C 0.4786(15) 0.3355(10) -0.3697(8) 0.107(4) Uani 0.622(10) 1 d D . P C 1
H20A H 0.484639 0.292845 -0.398903 0.128 Uiso 0.622(10) 1 calc R U P C 1
H20B H 0.465853 0.372902 -0.397049 0.128 Uiso 0.622(10) 1 calc R U P C 1
C21A C 0.5956(12) 0.3676(8) -0.3141(7) 0.089(3) Uani 0.622(10) 1 d D . P C 1
H21A H 0.594619 0.413781 -0.287512 0.107 Uiso 0.622(10) 1 calc R U P C 1
H21B H 0.663746 0.379128 -0.333080 0.107 Uiso 0.622(10) 1 calc R U P C 1
C22A C 0.6111(10) 0.3096(8) -0.2679(7) 0.097(4) Uani 0.622(10) 1 d D . P C 1
H22A H 0.621646 0.266109 -0.293759 0.116 Uiso 0.622(10) 1 calc R U P C 1
H22B H 0.684855 0.331531 -0.229777 0.116 Uiso 0.622(10) 1 calc R U P C 1
C28A C 0.7131(12) 0.4786(6) -0.0725(4) 0.116(4) Uani 0.731(9) 1 d D . P A 1
H28A H 0.632456 0.442238 -0.089308 0.139 Uiso 0.731(9) 1 calc R U P A 1
H28B H 0.771475 0.454531 -0.083735 0.139 Uiso 0.731(9) 1 calc R U P A 1
C29A C 0.7125(15) 0.5421(8) -0.1068(6) 0.156(7) Uani 0.731(9) 1 d D . P A 1
H29A H 0.703504 0.524897 -0.154533 0.187 Uiso 0.731(9) 1 calc R U P A 1
H29B H 0.640912 0.557994 -0.104729 0.187 Uiso 0.731(9) 1 calc R U P A 1
C30A C 0.8153(15) 0.6042(9) -0.0810(6) 0.131(6) Uani 0.731(9) 1 d D . P A 1
H30A H 0.799773 0.645317 -0.102651 0.157 Uiso 0.731(9) 1 calc R U P A 1
H30B H 0.883921 0.592116 -0.092848 0.157 Uiso 0.731(9) 1 calc R U P A 1
C31A C 0.850(2) 0.6297(8) -0.0051(6) 0.197(11) Uani 0.731(9) 1 d D . P A 1
H31A H 0.929014 0.668199 0.010610 0.237 Uiso 0.731(9) 1 calc R U P A 1
H31B H 0.789584 0.651062 0.006727 0.237 Uiso 0.731(9) 1 calc R U P A 1
C32A C 0.8585(16) 0.5646(8) 0.0284(6) 0.175(8) Uani 0.731(9) 1 d D . P A 1
H32A H 0.872084 0.580011 0.076974 0.209 Uiso 0.731(9) 1 calc R U P A 1
H32B H 0.928100 0.548649 0.022417 0.209 Uiso 0.731(9) 1 calc R U P A 1
C49A C 1.0452(14) 0.7809(7) 0.2596(6) 0.074(3) Uani 0.589(11) 1 d D . P D 1
H49A H 1.114207 0.822906 0.288765 0.089 Uiso 0.589(11) 1 calc R U P D 1
C50A C 1.0831(13) 0.7504(7) 0.2029(6) 0.082(3) Uani 0.589(11) 1 d D . P D 1
H50A H 1.017337 0.707308 0.174262 0.099 Uiso 0.589(11) 1 calc R U P D 1
H50B H 1.154211 0.733394 0.220554 0.099 Uiso 0.589(11) 1 calc R U P D 1
C51A C 1.1143(15) 0.8085(9) 0.1604(7) 0.110(5) Uani 0.589(11) 1 d D . P D 1
H51A H 1.189202 0.847169 0.186647 0.132 Uiso 0.589(11) 1 calc R U P D 1
H51B H 1.128895 0.784768 0.120117 0.132 Uiso 0.589(11) 1 calc R U P D 1
C52A C 1.0129(18) 0.8442(13) 0.1389(8) 0.117(6) Uani 0.589(11) 1 d D . P D 1
H52A H 1.041487 0.885160 0.117116 0.140 Uiso 0.589(11) 1 calc R U P D 1
H52B H 0.943891 0.807298 0.105132 0.140 Uiso 0.589(11) 1 calc R U P D 1
C53A C 0.972(2) 0.8720(12) 0.1919(10) 0.133(7) Uani 0.589(11) 1 d D . P D 1
H53A H 0.899064 0.887036 0.172959 0.160 Uiso 0.589(11) 1 calc R U P D 1
H53B H 1.034725 0.915970 0.221144 0.160 Uiso 0.589(11) 1 calc R U P D 1
C54A C 0.941(2) 0.8104(15) 0.2349(12) 0.201(14) Uani 0.589(11) 1 d D . P D 1
H54A H 0.919415 0.831928 0.273555 0.241 Uiso 0.589(11) 1 calc R U P D 1
H54B H 0.870673 0.769504 0.207017 0.241 Uiso 0.589(11) 1 calc R U P D 1
C59A C 1.2192(9) 1.0001(6) 0.5114(5) 0.070(2) Uani 0.693(13) 1 d D . P E 1
H59A H 1.165075 1.020690 0.532178 0.084 Uiso 0.693(13) 1 calc R U P E 1
C60A C 1.1525(11) 0.9756(6) 0.4374(5) 0.098(4) Uani 0.693(13) 1 d D . P E 1
H60A H 1.073801 0.939355 0.430918 0.118 Uiso 0.693(13) 1 calc R U P E 1
H60B H 1.199453 0.951554 0.414385 0.118 Uiso 0.693(13) 1 calc R U P E 1
C61A C 1.1325(14) 1.0431(9) 0.4066(7) 0.118(5) Uani 0.693(13) 1 d D . P E 1
H61A H 1.097212 1.026899 0.357591 0.141 Uiso 0.693(13) 1 calc R U P E 1
H61B H 1.073804 1.061304 0.424231 0.141 Uiso 0.693(13) 1 calc R U P E 1
C62A C 1.2425(14) 1.1034(8) 0.4209(7) 0.115(4) Uani 0.693(13) 1 d D . P E 1
H62A H 1.221840 1.145616 0.403148 0.138 Uiso 0.693(13) 1 calc R U P E 1
H62B H 1.296010 1.087558 0.397159 0.138 Uiso 0.693(13) 1 calc R U P E 1
C63A C 1.3087(15) 1.1282(7) 0.4934(7) 0.119(5) Uani 0.693(13) 1 d D . P E 1
H63A H 1.260607 1.151163 0.516416 0.143 Uiso 0.693(13) 1 calc R U P E 1
H63B H 1.385756 1.165761 0.499274 0.143 Uiso 0.693(13) 1 calc R U P E 1
C64A C 1.3342(12) 1.0634(7) 0.5254(7) 0.084(4) Uani 0.693(13) 1 d D . P E 1
H64A H 1.392767 1.045464 0.507465 0.100 Uiso 0.693(13) 1 calc R U P E 1
H64B H 1.370372 1.080638 0.574300 0.100 Uiso 0.693(13) 1 calc R U P E 1
C1B C 0.1882(15) -0.1115(10) -0.1036(9) 0.063(4) Uiso 0.362(12) 1 d D . P B 2
H1B H 0.244205 -0.070499 -0.066531 0.076 Uiso 0.362(12) 1 calc R U P B 2
C2B C 0.2544(19) -0.1678(11) -0.1125(10) 0.072(5) Uiso 0.362(12) 1 d D . P B 2
H2BA H 0.330665 -0.143645 -0.121026 0.086 Uiso 0.362(12) 1 calc R U P B 2
H2BB H 0.205140 -0.206463 -0.152321 0.086 Uiso 0.362(12) 1 calc R U P B 2
C3B C 0.284(4) -0.205(3) -0.050(2) 0.089(13) Uiso 0.362(12) 1 d D . P B 2
H3BA H 0.316634 -0.246390 -0.061307 0.107 Uiso 0.362(12) 1 calc R U P B 2
H3BB H 0.345630 -0.169051 -0.012194 0.107 Uiso 0.362(12) 1 calc R U P B 2
C4B C 0.172(3) -0.2345(17) -0.0298(16) 0.091(9) Uiso 0.362(12) 1 d D . P B 2
H4BA H 0.116431 -0.276551 -0.064889 0.109 Uiso 0.362(12) 1 calc R U P B 2
H4BB H 0.194854 -0.253018 0.012027 0.109 Uiso 0.362(12) 1 calc R U P B 2
C5B C 0.109(2) -0.1775(12) -0.0191(11) 0.088(6) Uiso 0.362(12) 1 d D . P B 2
H5BA H 0.160446 -0.138658 0.020115 0.106 Uiso 0.362(12) 1 calc R U P B 2
H5BB H 0.033294 -0.200633 -0.009710 0.106 Uiso 0.362(12) 1 calc R U P B 2
C6B C 0.081(2) -0.1423(12) -0.0819(11) 0.076(6) Uiso 0.362(12) 1 d D . P B 2
H6BA H 0.020118 -0.180024 -0.119173 0.092 Uiso 0.362(12) 1 calc R U P B 2
H6BB H 0.044889 -0.102383 -0.071870 0.092 Uiso 0.362(12) 1 calc R U P B 2
C17B C 0.5557(17) 0.2677(9) -0.2608(8) 0.066(4) Uiso 0.378(10) 1 d D . P C 2
H17B H 0.625494 0.258368 -0.274430 0.079 Uiso 0.378(10) 1 calc R U P C 2
C18B C 0.451(2) 0.2394(13) -0.3188(11) 0.105(7) Uiso 0.378(10) 1 d D . P C 2
H18C H 0.378529 0.238584 -0.304691 0.127 Uiso 0.378(10) 1 calc R U P C 2
H18D H 0.445424 0.187970 -0.337155 0.127 Uiso 0.378(10) 1 calc R U P C 2
C19B C 0.453(2) 0.2838(13) -0.3737(12) 0.105(7) Uiso 0.378(10) 1 d D . P C 2
H19C H 0.372613 0.267927 -0.407160 0.127 Uiso 0.378(10) 1 calc R U P C 2
H19D H 0.511573 0.273678 -0.396488 0.127 Uiso 0.378(10) 1 calc R U P C 2
C20B C 0.487(3) 0.3663(15) -0.3463(14) 0.110(10) Uiso 0.378(10) 1 d D . P C 2
H20C H 0.504600 0.393167 -0.381454 0.132 Uiso 0.378(10) 1 calc R U P C 2
H20D H 0.417086 0.378047 -0.335766 0.132 Uiso 0.378(10) 1 calc R U P C 2
C21B C 0.593(3) 0.3932(16) -0.2853(13) 0.111(9) Uiso 0.378(10) 1 d D . P C 2
H21C H 0.600041 0.444998 -0.267242 0.133 Uiso 0.378(10) 1 calc R U P C 2
H21D H 0.665648 0.393171 -0.298869 0.133 Uiso 0.378(10) 1 calc R U P C 2
C22B C 0.5920(18) 0.3513(10) -0.2297(9) 0.080(5) Uiso 0.378(10) 1 d D . P C 2
H22C H 0.533605 0.361348 -0.206736 0.096 Uiso 0.378(10) 1 calc R U P C 2
H22D H 0.672692 0.366471 -0.196536 0.096 Uiso 0.378(10) 1 calc R U P C 2
C28B C 0.859(3) 0.5125(17) -0.0209(16) 0.098(9) Uiso 0.269(9) 1 d D . P A 2
H28C H 0.929188 0.529672 0.019700 0.118 Uiso 0.269(9) 1 calc R U P A 2
H28D H 0.861294 0.465148 -0.044696 0.118 Uiso 0.269(9) 1 calc R U P A 2
C29B C 0.868(3) 0.5686(16) -0.0658(16) 0.092(8) Uiso 0.269(9) 1 d D . P A 2
H29C H 0.953336 0.588093 -0.065021 0.110 Uiso 0.269(9) 1 calc R U P A 2
H29D H 0.820323 0.544653 -0.112406 0.110 Uiso 0.269(9) 1 calc R U P A 2
C30B C 0.823(3) 0.631(2) -0.042(3) 0.109(12) Uiso 0.269(9) 1 d D . P A 2
H30C H 0.875693 0.657283 0.002911 0.131 Uiso 0.269(9) 1 calc R U P A 2
H30D H 0.828426 0.666645 -0.072709 0.131 Uiso 0.269(9) 1 calc R U P A 2
C31B C 0.701(3) 0.606(2) -0.0408(19) 0.124(12) Uiso 0.269(9) 1 d D . P A 2
H31C H 0.648440 0.576377 -0.085005 0.149 Uiso 0.269(9) 1 calc R U P A 2
H31D H 0.671313 0.647907 -0.029313 0.149 Uiso 0.269(9) 1 calc R U P A 2
C32B C 0.700(2) 0.5568(14) 0.0136(12) 0.076(7) Uiso 0.269(9) 1 d D . P A 2
H32C H 0.750102 0.587330 0.057864 0.091 Uiso 0.269(9) 1 calc R U P A 2
H32D H 0.617236 0.537557 0.015494 0.091 Uiso 0.269(9) 1 calc R U P A 2
C49B C 0.9746(17) 0.7771(9) 0.2453(8) 0.062(4) Uiso 0.411(11) 1 d D . P D 2
H49B H 0.889459 0.778930 0.233088 0.074 Uiso 0.411(11) 1 calc R U P D 2
C50B C 0.997(2) 0.7450(12) 0.1843(10) 0.102(6) Uiso 0.411(11) 1 d D . P D 2
H50C H 0.940000 0.695005 0.166006 0.122 Uiso 0.411(11) 1 calc R U P D 2
H50D H 1.079471 0.740569 0.195403 0.122 Uiso 0.411(11) 1 calc R U P D 2
C51B C 0.980(2) 0.7931(13) 0.1317(13) 0.114(9) Uiso 0.411(11) 1 d D . P D 2
H51C H 0.898098 0.798361 0.120359 0.137 Uiso 0.411(11) 1 calc R U P D 2
H51D H 0.993957 0.770956 0.090465 0.137 Uiso 0.411(11) 1 calc R U P D 2
C52B C 1.079(2) 0.8727(12) 0.1648(12) 0.100(7) Uiso 0.411(11) 1 d D . P D 2
H52C H 1.161263 0.867181 0.178764 0.120 Uiso 0.411(11) 1 calc R U P D 2
H52D H 1.076533 0.906046 0.132515 0.120 Uiso 0.411(11) 1 calc R U P D 2
C53B C 1.0467(19) 0.9014(11) 0.2225(10) 0.085(5) Uiso 0.411(11) 1 d D . P D 2
H53C H 0.963275 0.904403 0.207432 0.102 Uiso 0.411(11) 1 calc R U P D 2
H53D H 1.100288 0.951858 0.242616 0.102 Uiso 0.411(11) 1 calc R U P D 2
C54B C 1.0554(14) 0.8548(7) 0.2750(7) 0.061(4) Uiso 0.411(11) 1 d D . P D 2
H54C H 1.031128 0.876173 0.312594 0.073 Uiso 0.411(11) 1 calc R U P D 2
H54D H 1.139663 0.853984 0.292530 0.073 Uiso 0.411(11) 1 calc R U P D 2
C59B C 1.2382(18) 0.9788(12) 0.4874(12) 0.060(6) Uiso 0.307(13) 1 d D . P E 2
H59B H 1.231984 0.948277 0.443904 0.072 Uiso 0.307(13) 1 calc R U P E 2
C60B C 1.1184(19) 1.0006(12) 0.4817(12) 0.078(7) Uiso 0.307(13) 1 d D . P E 2
H60C H 1.048808 0.955796 0.464846 0.093 Uiso 0.307(13) 1 calc R U P E 2
H60D H 1.118920 1.023442 0.526523 0.093 Uiso 0.307(13) 1 calc R U P E 2
C61B C 1.105(3) 1.0553(16) 0.4339(15) 0.089(9) Uiso 0.307(13) 1 d D . P E 2
H61C H 1.094674 1.030557 0.387947 0.107 Uiso 0.307(13) 1 calc R U P E 2
H61D H 1.031744 1.070706 0.433610 0.107 Uiso 0.307(13) 1 calc R U P E 2
C62B C 1.208(2) 1.1193(15) 0.4545(17) 0.091(8) Uiso 0.307(13) 1 d D . P E 2
H62C H 1.214991 1.145586 0.499310 0.109 Uiso 0.307(13) 1 calc R U P E 2
H62D H 1.197274 1.152970 0.422925 0.109 Uiso 0.307(13) 1 calc R U P E 2
C63B C 1.327(2) 1.0986(13) 0.4568(14) 0.076(6) Uiso 0.307(13) 1 d D . P E 2
H63C H 1.396932 1.143276 0.473660 0.091 Uiso 0.307(13) 1 calc R U P E 2
H63D H 1.324557 1.076323 0.411351 0.091 Uiso 0.307(13) 1 calc R U P E 2
C64B C 1.339(3) 1.0424(16) 0.5043(16) 0.090(11) Uiso 0.307(13) 1 d D . P E 2
H64C H 1.411555 1.026454 0.503552 0.108 Uiso 0.307(13) 1 calc R U P E 2
H64D H 1.352466 1.067725 0.550516 0.108 Uiso 0.307(13) 1 calc R U P E 2

loop_
_atom_site_aniso_label
_atom_site_aniso_U_11
_atom_site_aniso_U_22
_atom_site_aniso_U_33
_atom_site_aniso_U_23
_atom_site_aniso_U_13
_atom_site_aniso_U_12
I1 0.0666(2) 0.04812(17) 0.05778(19) 0.00842(14) 0.01796(15) 0.01470(15)
I2 0.0605(2) 0.0601(2) 0.0715(2) 0.01223(17) 0.01103(17) 0.01970(16)
I3 0.0752(2) 0.0663(2) 0.04773(18) 0.00496(15) 0.00324(16) 0.01563(18)
I4 0.0589(2) 0.0846(3) 0.0600(2) 0.02334(18) 0.01869(16) 0.01315(18)
I5 0.0694(2) 0.04811(17) 0.05196(18) 0.00631(13) 0.01489(15) 0.00897(15)
I6 0.0853(3) 0.0729(2) 0.0651(2) 0.01776(18) 0.01058(19) 0.0308(2)
I7 0.0831(3) 0.0698(2) 0.04321(17) 0.00487(15) 0.01629(16) 0.00416(19)
I8 0.0760(2) 0.0717(2) 0.0680(2) 0.00176(18) 0.0318(2) -0.00436(19)
Cu1 0.0593(4) 0.0700(4) 0.0610(4) 0.0109(3) 0.0189(3) 0.0090(3)
Cu2 0.0739(4) 0.0612(4) 0.0504(3) 0.0063(3) 0.0106(3) 0.0143(3)
Cu3 0.0623(4) 0.0764(5) 0.0683(4) 0.0150(4) 0.0126(3) 0.0252(3)
Cu4 0.0760(5) 0.0566(4) 0.0645(4) 0.0047(3) 0.0145(3) 0.0087(3)
Cu5 0.0663(4) 0.0679(4) 0.0621(4) 0.0096(3) 0.0233(3) 0.0098(3)
Cu6 0.0816(5) 0.0647(4) 0.0451(3) 0.0051(3) 0.0126(3) 0.0032(3)
Cu7 0.0710(4) 0.0711(4) 0.0659(4) 0.0130(3) 0.0165(3) 0.0189(4)
Cu8 0.0873(5) 0.0542(4) 0.0635(4) 0.0038(3) 0.0109(4) 0.0057(3)
S1 0.0592(8) 0.0771(9) 0.0594(8) 0.0122(7) 0.0214(6) 0.0149(7)
S2 0.0560(8) 0.0840(10) 0.0643(8) 0.0260(7) 0.0154(6) 0.0227(7)
S3 0.0804(10) 0.0546(8) 0.0589(8) 0.0108(6) -0.0013(7) -0.0015(7)
S4 0.0911(11) 0.0682(9) 0.0432(7) 0.0042(6) 0.0131(7) 0.0139(8)
S5 0.0686(9) 0.0766(9) 0.0653(8) 0.0168(7) 0.0266(7) 0.0191(7)
S6 0.0631(9) 0.0820(10) 0.0753(10) 0.0047(8) 0.0083(7) 0.0172(8)
S7 0.1012(11) 0.0508(7) 0.0544(7) 0.0066(6) 0.0255(7) 0.0101(7)
S8 0.0671(8) 0.0653(8) 0.0531(7) 0.0106(6) 0.0047(6) 0.0060(7)
C7 0.059(3) 0.083(4) 0.081(4) -0.009(3) 0.019(3) 0.014(3)
C8 0.061(3) 0.078(4) 0.069(3) 0.010(3) 0.020(3) 0.018(3)
C9 0.056(3) 0.088(4) 0.070(4) 0.013(3) 0.016(3) 0.019(3)
C10 0.063(3) 0.120(6) 0.065(4) 0.010(4) 0.017(3) 0.030(4)
C11 0.073(4) 0.088(4) 0.070(3) 0.033(3) 0.023(3) 0.032(3)
C12 0.084(5) 0.121(6) 0.069(4) 0.024(3) 0.008(3) 0.031(4)
C13 0.124(7) 0.185(9) 0.073(5) 0.047(5) 0.018(5) 0.065(6)
C14 0.150(8) 0.243(13) 0.101(6) 0.095(7) 0.059(6) 0.077(8)
C15 0.145(9) 0.156(9) 0.153(7) 0.103(7) 0.064(7) 0.036(7)
C16 0.085(4) 0.096(5) 0.111(5) 0.053(4) 0.032(4) 0.024(4)
C23 0.083(4) 0.075(4) 0.077(4) -0.009(3) -0.003(3) 0.015(3)
C24 0.086(4) 0.057(3) 0.065(3) 0.008(2) -0.005(3) 0.018(3)
C25 0.091(4) 0.062(3) 0.057(3) 0.008(2) 0.003(3) 0.010(3)
C26 0.093(5) 0.087(4) 0.056(3) 0.001(3) 0.012(3) 0.001(4)
C27 0.132(6) 0.095(5) 0.074(4) 0.036(4) 0.041(4) 0.026(4)
C33 0.082(4) 0.073(4) 0.067(3) 0.021(3) 0.032(3) 0.022(3)
C34 0.110(6) 0.093(5) 0.071(4) 0.012(3) 0.034(4) 0.029(4)
C35 0.132(7) 0.132(7) 0.069(4) 0.025(4) 0.040(4) 0.042(5)
C36 0.164(9) 0.204(10) 0.096(5) 0.077(6) 0.059(6) 0.108(8)
C37 0.287(16) 0.141(8) 0.124(7) 0.083(6) 0.109(9) 0.134(10)
C38 0.178(8) 0.092(5) 0.104(5) 0.049(4) 0.086(6) 0.072(5)
C39 0.067(4) 0.120(6) 0.067(4) 0.002(4) 0.021(3) 0.014(4)
C40 0.064(3) 0.107(5) 0.069(4) 0.011(4) 0.018(3) 0.015(3)
C41 0.066(3) 0.095(5) 0.067(4) 0.005(3) 0.017(3) 0.015(3)
C42 0.061(3) 0.104(5) 0.091(5) -0.002(4) 0.016(3) 0.017(3)
C43 0.083(4) 0.086(5) 0.095(5) 0.018(4) 0.009(4) 0.029(3)
C44 0.096(5) 0.131(7) 0.124(7) 0.038(5) 0.012(5) 0.053(5)
C45 0.128(6) 0.126(7) 0.119(7) 0.038(6) -0.013(6) 0.045(5)
C46 0.125(6) 0.105(6) 0.156(9) 0.064(6) -0.023(6) 0.012(5)
C47 0.108(5) 0.093(5) 0.090(5) 0.027(4) 0.003(4) 0.012(4)
C48 0.087(4) 0.085(5) 0.090(5) 0.024(4) -0.001(4) 0.018(4)
C55 0.092(5) 0.077(4) 0.076(4) -0.015(3) 0.021(3) 0.004(3)
C56 0.092(4) 0.061(3) 0.058(3) 0.007(2) 0.024(3) 0.009(3)
C57 0.090(4) 0.069(3) 0.055(3) 0.007(2) 0.019(3) 0.006(3)
C58 0.080(4) 0.086(4) 0.070(4) -0.004(3) 0.004(3) 0.010(3)
C1A 0.067(5) 0.057(5) 0.056(5) 0.003(4) 0.017(4) 0.007(4)
C2A 0.063(5) 0.073(6) 0.060(5) 0.010(4) 0.010(4) 0.008(4)
C3A 0.098(9) 0.067(8) 0.058(6) 0.004(6) 0.010(6) 0.025(8)
C4A 0.119(10) 0.093(10) 0.068(8) 0.030(7) 0.021(6) 0.009(8)
C5A 0.106(8) 0.111(10) 0.095(8) 0.043(8) 0.029(7) -0.004(7)
C6A 0.069(6) 0.110(10) 0.090(8) 0.034(7) 0.029(6) -0.003(6)
C17A 0.059(5) 0.055(5) 0.064(5) 0.016(4) 0.022(4) 0.004(4)
C18A 0.073(6) 0.066(6) 0.069(6) 0.025(4) 0.011(4) 0.003(5)
C19A 0.104(7) 0.087(7) 0.080(7) 0.036(6) 0.021(6) 0.029(6)
C20A 0.134(9) 0.099(11) 0.088(9) 0.041(9) 0.042(6) 0.014(9)
C21A 0.095(7) 0.088(8) 0.098(8) 0.038(7) 0.053(6) 0.016(6)
C22A 0.071(6) 0.104(9) 0.118(10) 0.050(8) 0.039(6) 0.004(6)
C28A 0.138(10) 0.114(8) 0.051(4) 0.022(5) 0.005(5) -0.021(7)
C29A 0.174(13) 0.166(11) 0.083(7) 0.067(8) 0.008(8) -0.018(9)
C30A 0.176(13) 0.128(10) 0.068(6) 0.045(7) 0.030(7) 0.002(8)
C31A 0.34(3) 0.109(9) 0.064(6) 0.033(6) 0.028(10) -0.040(11)
C32A 0.246(17) 0.129(10) 0.058(6) 0.038(6) -0.018(8) -0.053(10)
C49A 0.087(8) 0.075(7) 0.082(7) 0.034(5) 0.039(6) 0.039(6)
C50A 0.103(9) 0.088(8) 0.085(7) 0.038(6) 0.046(7) 0.049(7)
C51A 0.136(12) 0.131(12) 0.100(10) 0.056(8) 0.063(9) 0.059(10)
C52A 0.117(12) 0.173(18) 0.071(8) 0.062(10) 0.014(8) 0.055(12)
C53A 0.159(17) 0.162(17) 0.148(14) 0.090(14) 0.073(14) 0.113(15)
C54A 0.26(3) 0.33(3) 0.24(2) 0.23(2) 0.20(2) 0.26(3)
C59A 0.066(5) 0.081(6) 0.061(5) 0.019(4) 0.010(4) 0.022(4)
C60A 0.099(8) 0.109(7) 0.064(6) 0.015(5) -0.012(5) 0.029(6)
C61A 0.113(9) 0.138(10) 0.081(8) 0.038(8) -0.025(8) 0.047(7)
C62A 0.139(10) 0.132(10) 0.084(7) 0.055(7) 0.020(7) 0.055(7)
C63A 0.159(12) 0.087(8) 0.092(7) 0.045(6) 0.006(8) 0.020(7)
C64A 0.093(7) 0.075(7) 0.069(7) 0.032(6) 0.007(5) 0.009(5)

loop_
_atom_type_symbol
_atom_type_description
_atom_type_scat_dispersion_real
_atom_type_scat_dispersion_imag
_atom_type_scat_source
C C 0.0033 0.0016 'International Tables Vol C Tables 4.2.6.8 and 6.1.1.4'
H H 0.0000 0.0000 'International Tables Vol C Tables 4.2.6.8 and 6.1.1.4'
Cu Cu 0.3201 1.2651 'International Tables Vol C Tables 4.2.6.8 and 6.1.1.4'
I I -0.4742 1.8119 'International Tables Vol C Tables 4.2.6.8 and 6.1.1.4'
S S 0.1246 0.1234 'International Tables Vol C Tables 4.2.6.8 and 6.1.1.4'

loop_
_geom_angle_atom_site_label_1
_geom_angle_atom_site_label_2
_geom_angle_atom_site_label_3
_geom_angle
_geom_angle_site_symmetry_1
_geom_angle_site_symmetry_3
_geom_angle_publ_flag
Cu2 I1 Cu1 60.57(2) . . ?
Cu3 I1 Cu1 58.19(2) . . ?
Cu3 I1 Cu2 63.65(2) . . ?
Cu2 I2 Cu1 61.00(2) . . ?
Cu2 I2 Cu4 60.94(2) . . ?
Cu4 I2 Cu1 62.14(2) . . ?
Cu1 I3 Cu3 60.17(2) . . ?
Cu1 I3 Cu4 62.31(2) . . ?
Cu3 I3 Cu4 60.83(2) . . ?
Cu2 I4 Cu3 62.57(2) . . ?
Cu4 I4 Cu2 61.22(2) . . ?
Cu4 I4 Cu3 61.13(2) . . ?
Cu5 I5 Cu6 63.91(2) . . ?
Cu5 I5 Cu7 59.48(2) . . ?
Cu6 I5 Cu7 61.83(2) . . ?
Cu6 I6 Cu5 62.67(2) . . ?
Cu8 I6 Cu5 61.08(2) . . ?
Cu8 I6 Cu6 60.97(2) . . ?
Cu5 I7 Cu8 60.33(2) . . ?
Cu7 I7 Cu5 61.26(2) . . ?
Cu7 I7 Cu8 61.52(2) . . ?
Cu6 I8 Cu7 62.49(2) . . ?
Cu6 I8 Cu8 60.66(2) . . ?
Cu7 I8 Cu8 62.35(2) . . ?
I1 Cu1 I2 111.39(3) . . ?
I1 Cu1 Cu2 59.28(2) . . ?
I1 Cu1 Cu4 106.93(3) . . ?
I2 Cu1 Cu4 58.02(2) . . ?
I3 Cu1 I1 114.79(3) . . ?
I3 Cu1 I2 111.81(3) . . ?
I3 Cu1 Cu2 112.17(3) . . ?
I3 Cu1 Cu3 60.49(2) . . ?
I3 Cu1 Cu4 62.28(2) . . ?
Cu2 Cu1 I2 57.91(2) . . ?
Cu2 Cu1 Cu4 58.52(2) . . ?
Cu3 Cu1 I1 59.91(2) . . ?
Cu3 Cu1 I2 110.37(3) . . ?
Cu3 Cu1 Cu2 63.78(3) . . ?
Cu3 Cu1 Cu4 60.92(3) . . ?
S1 Cu1 I1 107.49(5) . . ?
S1 Cu1 I2 96.30(5) . . ?
S1 Cu1 I3 113.53(5) . . ?
S1 Cu1 Cu2 133.39(5) . . ?
S1 Cu1 Cu3 153.07(5) . . ?
S1 Cu1 Cu4 142.89(5) . . ?
I1 Cu2 Cu1 60.15(2) . . ?
I1 Cu2 Cu3 57.69(2) . . ?
I1 Cu2 Cu4 110.38(3) . . ?
I2 Cu2 I1 115.00(3) . . ?
I2 Cu2 I4 113.21(3) . . ?
I2 Cu2 Cu1 61.09(2) . . ?
I2 Cu2 Cu3 106.80(3) . . ?
I2 Cu2 Cu4 60.18(2) . . ?
I4 Cu2 I1 108.85(3) . . ?
I4 Cu2 Cu1 107.81(3) . . ?
I4 Cu2 Cu3 60.38(2) . . ?
I4 Cu2 Cu4 58.58(2) . . ?
Cu1 Cu2 Cu3 56.21(3) . . ?
Cu4 Cu2 Cu1 61.92(3) . . ?
Cu4 Cu2 Cu3 59.57(3) . . ?
S8 Cu2 I1 100.58(4) 1_444 . ?
S8 Cu2 I2 104.06(5) 1_444 . ?
S8 Cu2 I4 114.54(5) 1_444 . ?
S8 Cu2 Cu1 137.41(5) 1_444 . ?
S8 Cu2 Cu3 147.78(5) 1_444 . ?
S8 Cu2 Cu4 148.88(5) 1_444 . ?
I1 Cu3 I4 106.86(3) . . ?
I1 Cu3 Cu2 58.65(2) . . ?
I1 Cu3 Cu4 109.76(3) . . ?
I3 Cu3 I1 115.55(3) . . ?
I3 Cu3 I4 114.29(3) . . ?
I3 Cu3 Cu2 108.24(3) . . ?
I3 Cu3 Cu4 62.56(2) . . ?
I4 Cu3 Cu2 57.06(2) . . ?
Cu1 Cu3 I1 61.90(2) . . ?
Cu1 Cu3 I3 59.34(2) . . ?
Cu1 Cu3 I4 108.22(3) . . ?
Cu1 Cu3 Cu2 60.02(3) . . ?
Cu1 Cu3 Cu4 62.67(3) . . ?
Cu4 Cu3 I4 56.91(2) . . ?
Cu4 Cu3 Cu2 57.91(2) . . ?
S2 Cu3 I1 112.34(5) 1_655 . ?
S2 Cu3 I3 108.56(5) 1_655 . ?
S2 Cu3 I4 97.95(5) 1_655 . ?
S2 Cu3 Cu1 153.78(5) 1_655 . ?
S2 Cu3 Cu2 141.79(5) 1_655 . ?
S2 Cu3 Cu4 135.88(5) 1_655 . ?
I2 Cu4 I3 107.50(3) . . ?
I2 Cu4 Cu1 59.85(2) . . ?
I2 Cu4 Cu2 58.87(2) . . ?
I2 Cu4 Cu3 108.09(3) . . ?
I3 Cu4 Cu1 55.41(2) . . ?
I4 Cu4 I2 113.49(3) . . ?
I4 Cu4 I3 113.46(3) . . ?
I4 Cu4 Cu1 107.22(3) . . ?
I4 Cu4 Cu2 60.20(2) . . ?
I4 Cu4 Cu3 61.95(2) . . ?
Cu2 Cu4 I3 107.19(3) . . ?
Cu2 Cu4 Cu1 59.56(3) . . ?
Cu2 Cu4 Cu3 62.52(3) . . ?
Cu3 Cu4 I3 56.61(2) . . ?
Cu3 Cu4 Cu1 56.41(3) . . ?
S3 Cu4 I2 109.90(5) . . ?
S3 Cu4 I3 94.26(4) . . ?
S3 Cu4 I4 116.43(6) . . ?
S3 Cu4 Cu1 134.54(6) . . ?
S3 Cu4 Cu2 157.85(5) . . ?
S3 Cu4 Cu3 137.72(5) . . ?
I5 Cu5 I6 107.74(3) . . ?
I5 Cu5 Cu6 58.12(2) . . ?
I5 Cu5 Cu8 108.13(3) . . ?
I6 Cu5 Cu6 57.31(2) . . ?
I7 Cu5 I5 113.69(3) . . ?
I7 Cu5 I6 114.71(3) . . ?
I7 Cu5 Cu6 108.99(3) . . ?
I7 Cu5 Cu7 59.20(2) . . ?
I7 Cu5 Cu8 63.49(2) . . ?
Cu7 Cu5 I5 60.54(2) . . ?
Cu7 Cu5 I6 108.08(3) . . ?
Cu7 Cu5 Cu6 60.17(3) . . ?
Cu7 Cu5 Cu8 62.00(3) . . ?
Cu8 Cu5 I6 56.77(2) . . ?
Cu8 Cu5 Cu6 57.70(2) . . ?
S5 Cu5 I5 110.07(5) . . ?
S5 Cu5 I6 97.77(5) . . ?
S5 Cu5 I7 111.70(5) . . ?
S5 Cu5 Cu6 138.57(5) . . ?
S5 Cu5 Cu7 154.07(5) . . ?
S5 Cu5 Cu8 139.24(6) . . ?
I5 Cu6 I6 109.94(3) . . ?
I5 Cu6 Cu5 57.96(2) . . ?
I5 Cu6 Cu7 59.27(2) . . ?
I5 Cu6 Cu8 109.38(3) . . ?
I6 Cu6 Cu5 60.02(2) . . ?
I6 Cu6 Cu7 107.54(3) . . ?
I6 Cu6 Cu8 58.22(3) . . ?
I8 Cu6 I5 112.21(3) . . ?
I8 Cu6 I6 113.65(3) . . ?
I8 Cu6 Cu5 106.56(3) . . ?
I8 Cu6 Cu7 59.57(2) . . ?
I8 Cu6 Cu8 60.64(3) . . ?
Cu7 Cu6 Cu5 56.81(3) . . ?
Cu8 Cu6 Cu5 59.31(3) . . ?
Cu8 Cu6 Cu7 61.36(3) . . ?
S4 Cu6 I5 102.11(5) . . ?
S4 Cu6 I6 108.18(5) . . ?
S4 Cu6 I8 110.06(5) . . ?
S4 Cu6 Cu5 142.99(5) . . ?
S4 Cu6 Cu7 143.73(6) . . ?
S4 Cu6 Cu8 148.36(5) . . ?
I5 Cu7 Cu6 58.90(2) . . ?
I5 Cu7 Cu8 106.42(3) . . ?
I7 Cu7 I5 113.48(3) . . ?
I7 Cu7 I8 114.04(3) . . ?
I7 Cu7 Cu5 59.53(2) . . ?
I7 Cu7 Cu6 111.59(3) . . ?
I7 Cu7 Cu8 62.97(3) . . ?
I8 Cu7 I5 110.44(3) . . ?
I8 Cu7 Cu6 57.93(2) . . ?
I8 Cu7 Cu8 58.94(3) . . ?
Cu5 Cu7 I5 59.98(2) . . ?
Cu5 Cu7 I8 110.34(3) . . ?
Cu5 Cu7 Cu6 63.02(3) . . ?
Cu5 Cu7 Cu8 60.32(3) . . ?
Cu6 Cu7 Cu8 58.09(3) . . ?
S6 Cu7 I5 112.05(5) 1_655 . ?
S6 Cu7 I7 108.40(5) 1_655 . ?
S6 Cu7 I8 97.33(5) 1_655 . ?
S6 Cu7 Cu5 152.30(6) 1_655 . ?
S6 Cu7 Cu6 138.95(6) 1_655 . ?
S6 Cu7 Cu8 140.22(6) 1_655 . ?
I6 Cu8 I7 112.96(3) . . ?
I6 Cu8 I8 114.22(3) . . ?
I6 Cu8 Cu5 62.14(3) . . ?
I6 Cu8 Cu6 60.81(3) . . ?
I6 Cu8 Cu7 108.94(3) . . ?
I8 Cu8 I7 107.35(3) . . ?
I8 Cu8 Cu5 107.91(3) . . ?
I8 Cu8 Cu6 58.70(3) . . ?
I8 Cu8 Cu7 58.70(3) . . ?
Cu5 Cu8 I7 56.18(2) . . ?
Cu5 Cu8 Cu7 57.69(3) . . ?
Cu6 Cu8 I7 107.40(3) . . ?
Cu6 Cu8 Cu5 62.98(3) . . ?
Cu6 Cu8 Cu7 60.55(3) . . ?
Cu7 Cu8 I7 55.51(2) . . ?
S7 Cu8 I6 116.42(6) . . ?
S7 Cu8 I7 94.03(4) . . ?
S7 Cu8 I8 109.84(5) . . ?
S7 Cu8 Cu5 137.56(5) . . ?
S7 Cu8 Cu6 157.78(5) . . ?
S7 Cu8 Cu7 132.89(6) . . ?
C7 S1 Cu1 100.0(2) . . ?
C7 S1 C1A 93.9(4) . . ?
C1A S1 Cu1 109.7(3) . . ?
C1B S1 Cu1 113.2(5) . . ?
C1B S1 C7 119.5(7) . . ?
C10 S2 Cu3 104.9(2) . 1_455 ?
C10 S2 C11 100.6(3) . . ?
C11 S2 Cu3 115.2(2) . 1_455 ?
C23 S3 Cu4 102.7(2) . . ?
C23 S3 C17A 92.6(4) . . ?
C23 S3 C17B 120.1(6) . . ?
C17A S3 Cu4 117.1(3) . . ?
C17B S3 Cu4 104.0(5) . . ?
C26 S4 Cu6 101.6(2) . . ?
C27 S4 Cu6 110.2(3) . . ?
C27 S4 C26 101.1(4) . . ?
C33 S5 Cu5 114.7(2) . . ?
C39 S5 Cu5 103.7(2) . . ?
C39 S5 C33 101.2(3) . . ?
C42 S6 Cu7 104.3(2) . 1_455 ?
C43 S6 Cu7 110.6(2) . 1_455 ?
C43 S6 C42 106.5(4) . . ?
C55 S7 Cu8 100.3(2) . . ?
C55 S7 C49A 92.7(5) . . ?
C55 S7 C49B 117.1(6) . . ?
C49A S7 Cu8 116.0(4) . . ?
C49B S7 Cu8 107.6(4) . . ?
C58 S8 Cu2 104.0(2) . 1_666 ?
C58 S8 C59A 109.3(5) . . ?
C58 S8 C59B 88.1(7) . . ?
C59A S8 Cu2 106.6(3) . 1_666 ?
S1 C7 H7A 108.8 . . ?
S1 C7 H7B 108.8 . . ?
H7A C7 H7B 107.7 . . ?
C8 C7 S1 113.7(4) . . ?
C8 C7 H7A 108.8 . . ?
C8 C7 H7B 108.8 . . ?
C9 C8 C7 174.3(7) . . ?
C8 C9 C10 173.2(8) . . ?
S2 C10 H10A 109.7 . . ?
S2 C10 H10B 109.7 . . ?
C9 C10 S2 109.9(5) . . ?
C9 C10 H10A 109.7 . . ?
C9 C10 H10B 109.7 . . ?
H10A C10 H10B 108.2 . . ?
S2 C11 H11 107.9 . . ?
C12 C11 S2 108.6(5) . . ?
C12 C11 H11 107.9 . . ?
C16 C11 S2 112.4(5) . . ?
C16 C11 H11 107.9 . . ?
C16 C11 C12 112.0(6) . . ?
C11 C12 H12A 109.5 . . ?
C11 C12 H12B 109.5 . . ?
C11 C12 C13 110.6(7) . . ?
H12A C12 H12B 108.1 . . ?
C13 C12 H12A 109.5 . . ?
C13 C12 H12B 109.5 . . ?
C12 C13 H13A 109.4 . . ?
C12 C13 H13B 109.4 . . ?
H13A C13 H13B 108.0 . . ?
C14 C13 C12 111.3(7) . . ?
C14 C13 H13A 109.4 . . ?
C14 C13 H13B 109.4 . . ?
C13 C14 H14A 109.1 . . ?
C13 C14 H14B 109.1 . . ?
H14A C14 H14B 107.8 . . ?
C15 C14 C13 112.7(8) . . ?
C15 C14 H14A 109.1 . . ?
C15 C14 H14B 109.1 . . ?
C14 C15 H15A 109.3 . . ?
C14 C15 H15B 109.3 . . ?
C14 C15 C16 111.8(8) . . ?
H15A C15 H15B 107.9 . . ?
C16 C15 H15A 109.3 . . ?
C16 C15 H15B 109.3 . . ?
C11 C16 C15 108.9(7) . . ?
C11 C16 H16A 109.9 . . ?
C11 C16 H16B 109.9 . . ?
C15 C16 H16A 109.9 . . ?
C15 C16 H16B 109.9 . . ?
H16A C16 H16B 108.3 . . ?
S3 C23 H23A 109.1 . . ?
S3 C23 H23B 109.1 . . ?
H23A C23 H23B 107.8 . . ?
C24 C23 S3 112.4(5) . . ?
C24 C23 H23A 109.1 . . ?
C24 C23 H23B 109.1 . . ?
C25 C24 C23 176.1(7) . . ?
C24 C25 C26 177.2(7) . . ?
S4 C26 H26A 108.8 . . ?
S4 C26 H26B 108.8 . . ?
C25 C26 S4 113.6(5) . . ?
C25 C26 H26A 108.8 . . ?
C25 C26 H26B 108.8 . . ?
H26A C26 H26B 107.7 . . ?
S4 C27 H27 105.3 . . ?
S4 C27 H27A 100.8 . . ?
C28A C27 S4 116.5(7) . . ?
C28A C27 H27 105.3 . . ?
C28A C27 C32A 112.2(8) . . ?
C32A C27 S4 111.2(7) . . ?
C32A C27 H27 105.3 . . ?
C28B C27 S4 104.0(12) . . ?
C28B C27 H27A 100.8 . . ?
C32B C27 S4 125.0(11) . . ?
C32B C27 H27A 100.8 . . ?
C32B C27 C28B 120.5(16) . . ?
S5 C33 H33 107.7 . . ?
C34 C33 S5 108.5(4) . . ?
C34 C33 H33 107.7 . . ?
C38 C33 S5 112.8(4) . . ?
C38 C33 H33 107.7 . . ?
C38 C33 C34 112.1(6) . . ?
C33 C34 H34A 109.7 . . ?
C33 C34 H34B 109.7 . . ?
C33 C34 C35 110.1(6) . . ?
H34A C34 H34B 108.2 . . ?
C35 C34 H34A 109.7 . . ?
C35 C34 H34B 109.7 . . ?
C34 C35 H35A 109.5 . . ?
C34 C35 H35B 109.5 . . ?
H35A C35 H35B 108.1 . . ?
C36 C35 C34 110.8(7) . . ?
C36 C35 H35A 109.5 . . ?
C36 C35 H35B 109.5 . . ?
C35 C36 H36A 109.2 . . ?
C35 C36 H36B 109.2 . . ?
C35 C36 C37 112.0(8) . . ?
H36A C36 H36B 107.9 . . ?
C37 C36 H36A 109.2 . . ?
C37 C36 H36B 109.2 . . ?
C36 C37 H37A 109.6 . . ?
C36 C37 H37B 109.6 . . ?
C36 C37 C38 110.2(8) . . ?
H37A C37 H37B 108.1 . . ?
C38 C37 H37A 109.6 . . ?
C38 C37 H37B 109.6 . . ?
C33 C38 C37 109.2(6) . . ?
C33 C38 H38A 109.8 . . ?
C33 C38 H38B 109.8 . . ?
C37 C38 H38A 109.8 . . ?
C37 C38 H38B 109.8 . . ?
H38A C38 H38B 108.3 . . ?
S5 C39 H39A 109.6 . . ?
S5 C39 H39B 109.6 . . ?
H39A C39 H39B 108.1 . . ?
C40 C39 S5 110.5(5) . . ?
C40 C39 H39A 109.6 . . ?
C40 C39 H39B 109.6 . . ?
C41 C40 C39 174.9(9) . . ?
C40 C41 C42 175.8(9) . . ?
S6 C42 H42A 109.2 . . ?
S6 C42 H42B 109.2 . . ?
C41 C42 S6 112.0(5) . . ?
C41 C42 H42A 109.2 . . ?
C41 C42 H42B 109.2 . . ?
H42A C42 H42B 107.9 . . ?
S6 C43 H43 106.0 . . ?
C44 C43 S6 112.1(6) . . ?
C44 C43 H43 106.0 . . ?
C48 C43 S6 114.5(5) . . ?
C48 C43 H43 106.0 . . ?
C48 C43 C44 111.4(7) . . ?
C43 C44 H44A 109.7 . . ?
C43 C44 H44B 109.7 . . ?
C43 C44 C45 109.8(8) . . ?
H44A C44 H44B 108.2 . . ?
C45 C44 H44A 109.7 . . ?
C45 C44 H44B 109.7 . . ?
C44 C45 H45A 109.3 . . ?
C44 C45 H45B 109.3 . . ?
H45A C45 H45B 108.0 . . ?
C46 C45 C44 111.6(8) . . ?
C46 C45 H45A 109.3 . . ?
C46 C45 H45B 109.3 . . ?
C45 C46 H46A 109.3 . . ?
C45 C46 H46B 109.3 . . ?
H46A C46 H46B 107.9 . . ?
C47 C46 C45 111.8(7) . . ?
C47 C46 H46A 109.3 . . ?
C47 C46 H46B 109.3 . . ?
C46 C47 H47A 109.8 . . ?
C46 C47 H47B 109.8 . . ?
C46 C47 C48 109.2(8) . . ?
H47A C47 H47B 108.3 . . ?
C48 C47 H47A 109.8 . . ?
C48 C47 H47B 109.8 . . ?
C43 C48 C47 112.2(6) . . ?
C43 C48 H48A 109.2 . . ?
C43 C48 H48B 109.2 . . ?
C47 C48 H48A 109.2 . . ?
C47 C48 H48B 109.2 . . ?
H48A C48 H48B 107.9 . . ?
S7 C55 H55A 108.8 . . ?
S7 C55 H55B 108.8 . . ?
H55A C55 H55B 107.7 . . ?
C56 C55 S7 113.7(5) . . ?
C56 C55 H55A 108.8 . . ?
C56 C55 H55B 108.8 . . ?
C57 C56 C55 176.5(7) . . ?
C56 C57 C58 176.9(7) . . ?
S8 C58 H58A 109.0 . . ?
S8 C58 H58B 109.0 . . ?
C57 C58 S8 113.0(5) . . ?
C57 C58 H58A 109.0 . . ?
C57 C58 H58B 109.0 . . ?
H58A C58 H58B 107.8 . . ?
S1 C1A H1A 108.9 . . ?
C2A C1A S1 108.3(6) . . ?
C2A C1A H1A 108.9 . . ?
C6A C1A S1 110.2(8) . . ?
C6A C1A H1A 108.9 . . ?
C6A C1A C2A 111.7(8) . . ?
C1A C2A H2AA 109.6 . . ?
C1A C2A H2AB 109.6 . . ?
H2AA C2A H2AB 108.1 . . ?
C3A C2A C1A 110.3(12) . . ?
C3A C2A H2AA 109.6 . . ?
C3A C2A H2AB 109.6 . . ?
C2A C3A H3AA 109.2 . . ?
C2A C3A H3AB 109.2 . . ?
C2A C3A C4A 111.9(15) . . ?
H3AA C3A H3AB 107.9 . . ?
C4A C3A H3AA 109.2 . . ?
C4A C3A H3AB 109.2 . . ?
C3A C4A H4AA 109.5 . . ?
C3A C4A H4AB 109.5 . . ?
H4AA C4A H4AB 108.1 . . ?
C5A C4A C3A 110.6(13) . . ?
C5A C4A H4AA 109.5 . . ?
C5A C4A H4AB 109.5 . . ?
C4A C5A H5AA 109.0 . . ?
C4A C5A H5AB 109.0 . . ?
C4A C5A C6A 112.9(10) . . ?
H5AA C5A H5AB 107.8 . . ?
C6A C5A H5AA 109.0 . . ?
C6A C5A H5AB 109.0 . . ?
C1A C6A C5A 111.2(11) . . ?
C1A C6A H6AA 109.4 . . ?
C1A C6A H6AB 109.4 . . ?
C5A C6A H6AA 109.4 . . ?
C5A C6A H6AB 109.4 . . ?
H6AA C6A H6AB 108.0 . . ?
S3 C17A H17A 108.1 . . ?
C18A C17A S3 115.2(6) . . ?
C18A C17A H17A 108.1 . . ?
C22A C17A S3 106.3(8) . . ?
C22A C17A H17A 108.1 . . ?
C22A C17A C18A 110.7(9) . . ?
C17A C18A H18A 109.4 . . ?
C17A C18A H18B 109.4 . . ?
H18A C18A H18B 108.0 . . ?
C19A C18A C17A 111.3(8) . . ?
C19A C18A H18A 109.4 . . ?
C19A C18A H18B 109.4 . . ?
C18A C19A H19A 109.3 . . ?
C18A C19A H19B 109.3 . . ?
H19A C19A H19B 108.0 . . ?
C20A C19A C18A 111.6(11) . . ?
C20A C19A H19A 109.3 . . ?
C20A C19A H19B 109.3 . . ?
C19A C20A H20A 109.0 . . ?
C19A C20A H20B 109.0 . . ?
H20A C20A H20B 107.8 . . ?
C21A C20A C19A 112.9(12) . . ?
C21A C20A H20A 109.0 . . ?
C21A C20A H20B 109.0 . . ?
C20A C21A H21A 110.0 . . ?
C20A C21A H21B 110.0 . . ?
C20A C21A C22A 108.6(11) . . ?
H21A C21A H21B 108.3 . . ?
C22A C21A H21A 110.0 . . ?
C22A C21A H21B 110.0 . . ?
C17A C22A C21A 113.0(10) . . ?
C17A C22A H22A 109.0 . . ?
C17A C22A H22B 109.0 . . ?
C21A C22A H22A 109.0 . . ?
C21A C22A H22B 109.0 . . ?
H22A C22A H22B 107.8 . . ?
C27 C28A H28A 109.0 . . ?
C27 C28A H28B 109.0 . . ?
C27 C28A C29A 112.9(10) . . ?
H28A C28A H28B 107.8 . . ?
C29A C28A H28A 109.0 . . ?
C29A C28A H28B 109.0 . . ?
C28A C29A H29A 108.3 . . ?
C28A C29A H29B 108.3 . . ?
H29A C29A H29B 107.4 . . ?
C30A C29A C28A 116.0(12) . . ?
C30A C29A H29A 108.3 . . ?
C30A C29A H29B 108.3 . . ?
C29A C30A H30A 108.8 . . ?
C29A C30A H30B 108.8 . . ?
C29A C30A C31A 113.7(11) . . ?
H30A C30A H30B 107.7 . . ?
C31A C30A H30A 108.8 . . ?
C31A C30A H30B 108.8 . . ?
C30A C31A H31A 109.8 . . ?
C30A C31A H31B 109.8 . . ?
H31A C31A H31B 108.2 . . ?
C32A C31A C30A 109.5(13) . . ?
C32A C31A H31A 109.8 . . ?
C32A C31A H31B 109.8 . . ?
C27 C32A H32A 109.3 . . ?
C27 C32A H32B 109.3 . . ?
C31A C32A C27 111.7(12) . . ?
C31A C32A H32A 109.3 . . ?
C31A C32A H32B 109.3 . . ?
H32A C32A H32B 107.9 . . ?
S7 C49A H49A 107.8 . . ?
C50A C49A S7 118.3(8) . . ?
C50A C49A H49A 107.8 . . ?
C50A C49A C54A 110.8(12) . . ?
C54A C49A S7 104.0(10) . . ?
C54A C49A H49A 107.8 . . ?
C49A C50A H50A 109.3 . . ?
C49A C50A H50B 109.3 . . ?
C49A C50A C51A 111.4(10) . . ?
H50A C50A H50B 108.0 . . ?
C51A C50A H50A 109.3 . . ?
C51A C50A H50B 109.3 . . ?
C50A C51A H51A 109.3 . . ?
C50A C51A H51B 109.3 . . ?
H51A C51A H51B 107.9 . . ?
C52A C51A C50A 111.8(13) . . ?
C52A C51A H51A 109.3 . . ?
C52A C51A H51B 109.3 . . ?
C51A C52A H52A 108.5 . . ?
C51A C52A H52B 108.5 . . ?
H52A C52A H52B 107.5 . . ?
C53A C52A C51A 115.0(12) . . ?
C53A C52A H52A 108.5 . . ?
C53A C52A H52B 108.5 . . ?
C52A C53A H53A 109.6 . . ?
C52A C53A H53B 109.6 . . ?
C52A C53A C54A 110.4(15) . . ?
H53A C53A H53B 108.1 . . ?
C54A C53A H53A 109.6 . . ?
C54A C53A H53B 109.6 . . ?
C49A C54A C53A 111.7(14) . . ?
C49A C54A H54A 109.3 . . ?
C49A C54A H54B 109.3 . . ?
C53A C54A H54A 109.3 . . ?
C53A C54A H54B 109.3 . . ?
H54A C54A H54B 107.9 . . ?
S8 C59A H59A 105.8 . . ?
C60A C59A S8 112.4(8) . . ?
C60A C59A H59A 105.8 . . ?
C60A C59A C64A 112.2(9) . . ?
C64A C59A S8 113.8(7) . . ?
C64A C59A H59A 105.8 . . ?
C59A C60A H60A 109.6 . . ?
C59A C60A H60B 109.6 . . ?
C59A C60A C61A 110.2(10) . . ?
H60A C60A H60B 108.1 . . ?
C61A C60A H60A 109.6 . . ?
C61A C60A H60B 109.6 . . ?
C60A C61A H61A 108.9 . . ?
C60A C61A H61B 108.9 . . ?
H61A C61A H61B 107.7 . . ?
C62A C61A C60A 113.5(11) . . ?
C62A C61A H61A 108.9 . . ?
C62A C61A H61B 108.9 . . ?
C61A C62A H62A 108.9 . . ?
C61A C62A H62B 108.9 . . ?
C61A C62A C63A 113.5(12) . . ?
H62A C62A H62B 107.7 . . ?
C63A C62A H62A 108.9 . . ?
C63A C62A H62B 108.9 . . ?
C62A C63A H63A 109.3 . . ?
C62A C63A H63B 109.3 . . ?
C62A C63A C64A 111.4(12) . . ?
H63A C63A H63B 108.0 . . ?
C64A C63A H63A 109.3 . . ?
C64A C63A H63B 109.3 . . ?
C59A C64A C63A 111.4(11) . . ?
C59A C64A H64A 109.3 . . ?
C59A C64A H64B 109.3 . . ?
C63A C64A H64A 109.3 . . ?
C63A C64A H64B 109.3 . . ?
H64A C64A H64B 108.0 . . ?
S1 C1B H1B 106.8 . . ?
C2B C1B S1 110.7(13) . . ?
C2B C1B H1B 106.8 . . ?
C6B C1B S1 114.1(13) . . ?
C6B C1B H1B 106.8 . . ?
C6B C1B C2B 111.2(16) . . ?
C1B C2B H2BA 108.9 . . ?
C1B C2B H2BB 108.9 . . ?
C1B C2B C3B 114(2) . . ?
H2BA C2B H2BB 107.7 . . ?
C3B C2B H2BA 108.9 . . ?
C3B C2B H2BB 108.9 . . ?
C2B C3B H3BA 109.5 . . ?
C2B C3B H3BB 109.5 . . ?
H3BA C3B H3BB 108.1 . . ?
C4B C3B C2B 111(3) . . ?
C4B C3B H3BA 109.5 . . ?
C4B C3B H3BB 109.5 . . ?
C3B C4B H4BA 109.0 . . ?
C3B C4B H4BB 109.0 . . ?
H4BA C4B H4BB 107.8 . . ?
C5B C4B C3B 113(3) . . ?
C5B C4B H4BA 109.0 . . ?
C5B C4B H4BB 109.0 . . ?
C4B C5B H5BA 109.4 . . ?
C4B C5B H5BB 109.4 . . ?
C4B C5B C6B 111(2) . . ?
H5BA C5B H5BB 108.0 . . ?
C6B C5B H5BA 109.4 . . ?
C6B C5B H5BB 109.4 . . ?
C1B C6B C5B 113.6(18) . . ?
C1B C6B H6BA 108.9 . . ?
C1B C6B H6BB 108.9 . . ?
C5B C6B H6BA 108.9 . . ?
C5B C6B H6BB 108.9 . . ?
H6BA C6B H6BB 107.7 . . ?
S3 C17B H17B 107.1 . . ?
C18B C17B S3 112.7(15) . . ?
C18B C17B H17B 107.1 . . ?
C18B C17B C22B 117.3(16) . . ?
C22B C17B S3 105.0(12) . . ?
C22B C17B H17B 107.1 . . ?
C17B C18B H18C 108.8 . . ?
C17B C18B H18D 108.8 . . ?
C17B C18B C19B 114(2) . . ?
H18C C18B H18D 107.7 . . ?
C19B C18B H18C 108.8 . . ?
C19B C18B H18D 108.8 . . ?
C18B C19B H19C 109.2 . . ?
C18B C19B H19D 109.2 . . ?
C18B C19B C20B 112(2) . . ?
H19C C19B H19D 107.9 . . ?
C20B C19B H19C 109.2 . . ?
C20B C19B H19D 109.2 . . ?
C19B C20B H20C 108.8 . . ?
C19B C20B H20D 108.8 . . ?
H20C C20B H20D 107.7 . . ?
C21B C20B C19B 114(3) . . ?
C21B C20B H20C 108.8 . . ?
C21B C20B H20D 108.8 . . ?
C20B C21B H21C 108.0 . . ?
C20B C21B H21D 108.0 . . ?
C20B C21B C22B 117(2) . . ?
H21C C21B H21D 107.3 . . ?
C22B C21B H21C 108.0 . . ?
C22B C21B H21D 108.0 . . ?
C17B C22B H22C 110.1 . . ?
C17B C22B H22D 110.1 . . ?
C21B C22B C17B 107.9(17) . . ?
C21B C22B H22C 110.1 . . ?
C21B C22B H22D 110.1 . . ?
H22C C22B H22D 108.4 . . ?
C27 C28B H28C 109.1 . . ?
C27 C28B H28D 109.1 . . ?
H28C C28B H28D 107.9 . . ?
C29B C28B C27 112(2) . . ?
C29B C28B H28C 109.1 . . ?
C29B C28B H28D 109.1 . . ?
C28B C29B H29C 109.6 . . ?
C28B C29B H29D 109.6 . . ?
H29C C29B H29D 108.1 . . ?
C30B C29B C28B 110(3) . . ?
C30B C29B H29C 109.6 . . ?
C30B C29B H29D 109.6 . . ?
C29B C30B H30C 109.2 . . ?
C29B C30B H30D 109.2 . . ?
H30C C30B H30D 107.9 . . ?
C31B C30B C29B 112(3) . . ?
C31B C30B H30C 109.2 . . ?
C31B C30B H30D 109.2 . . ?
C30B C31B H31C 110.3 . . ?
C30B C31B H31D 110.3 . . ?
C30B C31B C32B 107(3) . . ?
H31C C31B H31D 108.5 . . ?
C32B C31B H31C 110.3 . . ?
C32B C31B H31D 110.3 . . ?
C27 C32B C31B 111(2) . . ?
C27 C32B H32C 109.4 . . ?
C27 C32B H32D 109.4 . . ?
C31B C32B H32C 109.4 . . ?
C31B C32B H32D 109.4 . . ?
H32C C32B H32D 108.0 . . ?
S7 C49B H49B 107.9 . . ?
C50B C49B S7 112.2(14) . . ?
C50B C49B H49B 107.9 . . ?
C50B C49B C54B 112.6(14) . . ?
C54B C49B S7 108.3(11) . . ?
C54B C49B H49B 107.9 . . ?
C49B C50B H50C 109.5 . . ?
C49B C50B H50D 109.5 . . ?
C49B C50B C51B 110.6(19) . . ?
H50C C50B H50D 108.1 . . ?
C51B C50B H50C 109.5 . . ?
C51B C50B H50D 109.5 . . ?
C50B C51B H51C 110.5 . . ?
C50B C51B H51D 110.5 . . ?
C50B C51B C52B 106.2(19) . . ?
H51C C51B H51D 108.7 . . ?
C52B C51B H51C 110.5 . . ?
C52B C51B H51D 110.5 . . ?
C51B C52B H52C 110.6 . . ?
C51B C52B H52D 110.6 . . ?
H52C C52B H52D 108.8 . . ?
C53B C52B C51B 105.5(19) . . ?
C53B C52B H52C 110.6 . . ?
C53B C52B H52D 110.6 . . ?
C52B C53B H53C 109.0 . . ?
C52B C53B H53D 109.0 . . ?
C52B C53B C54B 113.0(18) . . ?
H53C C53B H53D 107.8 . . ?
C54B C53B H53C 109.0 . . ?
C54B C53B H53D 109.0 . . ?
C49B C54B H54C 109.7 . . ?
C49B C54B H54D 109.7 . . ?
C53B C54B C49B 109.9(13) . . ?
C53B C54B H54C 109.7 . . ?
C53B C54B H54D 109.7 . . ?
H54C C54B H54D 108.2 . . ?
S8 C59B H59B 109.5 . . ?
C60B C59B S8 103.2(14) . . ?
C60B C59B H59B 109.5 . . ?
C64B C59B S8 113.6(18) . . ?
C64B C59B H59B 109.5 . . ?
C64B C59B C60B 111(2) . . ?
C59B C60B H60C 109.4 . . ?
C59B C60B H60D 109.4 . . ?
H60C C60B H60D 108.0 . . ?
C61B C60B C59B 111.1(19) . . ?
C61B C60B H60C 109.4 . . ?
C61B C60B H60D 109.4 . . ?
C60B C61B H61C 109.4 . . ?
C60B C61B H61D 109.4 . . ?
H61C C61B H61D 108.0 . . ?
C62B C61B C60B 111(2) . . ?
C62B C61B H61C 109.4 . . ?
C62B C61B H61D 109.4 . . ?
C61B C62B H62C 109.2 . . ?
C61B C62B H62D 109.2 . . ?
C61B C62B C63B 112(2) . . ?
H62C C62B H62D 107.9 . . ?
C63B C62B H62C 109.2 . . ?
C63B C62B H62D 109.2 . . ?
C62B C63B H63C 110.0 . . ?
C62B C63B H63D 110.0 . . ?
C62B C63B C64B 108(2) . . ?
H63C C63B H63D 108.4 . . ?
C64B C63B H63C 110.0 . . ?
C64B C63B H63D 110.0 . . ?
C59B C64B C63B 114(3) . . ?
C59B C64B H64C 108.7 . . ?
C59B C64B H64D 108.7 . . ?
C63B C64B H64C 108.7 . . ?
C63B C64B H64D 108.7 . . ?
H64C C64B H64D 107.6 . . ?

loop_
_geom_bond_atom_site_label_1
_geom_bond_atom_site_label_2
_geom_bond_distance
_geom_bond_site_symmetry_2
_geom_bond_publ_flag
I1 Cu1 2.7214(8) . ?
I1 Cu2 2.6972(8) . ?
I1 Cu3 2.6694(8) . ?
I2 Cu1 2.7350(8) . ?
I2 Cu2 2.6469(8) . ?
I2 Cu4 2.6828(9) . ?
I3 Cu1 2.5997(8) . ?
I3 Cu3 2.6301(9) . ?
I3 Cu4 2.7957(8) . ?
I4 Cu2 2.6760(8) . ?
I4 Cu3 2.7720(8) . ?
I4 Cu4 2.6317(9) . ?
I5 Cu5 2.6819(8) . ?
I5 Cu6 2.6867(8) . ?
I5 Cu7 2.6970(8) . ?
I6 Cu5 2.7704(8) . ?
I6 Cu6 2.6919(9) . ?
I6 Cu8 2.6213(9) . ?
I7 Cu5 2.6229(8) . ?
I7 Cu7 2.6141(9) . ?
I7 Cu8 2.8250(8) . ?
I8 Cu6 2.6426(9) . ?
I8 Cu7 2.6890(9) . ?
I8 Cu8 2.6957(10) . ?
Cu1 Cu2 2.7326(10) . ?
Cu1 Cu3 2.6218(10) . ?
Cu1 Cu4 2.7962(10) . ?
Cu1 S1 2.2912(15) . ?
Cu2 Cu3 2.8302(10) . ?
Cu2 Cu4 2.7029(10) . ?
Cu2 S8 2.3087(15) 1_444 ?
Cu3 Cu4 2.7507(11) . ?
Cu3 S2 2.2863(16) 1_655 ?
Cu4 S3 2.3019(16) . ?
Cu5 Cu6 2.8416(10) . ?
Cu5 Cu7 2.6683(11) . ?
Cu5 Cu8 2.7429(10) . ?
Cu5 S5 2.2928(17) . ?
Cu6 Cu7 2.7660(10) . ?
Cu6 Cu8 2.6962(10) . ?
Cu6 S4 2.3114(15) . ?
Cu7 Cu8 2.7876(11) . ?
Cu7 S6 2.2967(18) 1_655 ?
Cu8 S7 2.2997(16) . ?
S1 C7 1.811(6) . ?
S1 C1A 1.902(9) . ?
S1 C1B 1.748(16) . ?
S2 C10 1.809(7) . ?
S2 C11 1.820(6) . ?
S3 C23 1.828(8) . ?
S3 C17A 1.845(9) . ?
S3 C17B 1.911(18) . ?
S4 C26 1.812(7) . ?
S4 C27 1.809(7) . ?
S5 C33 1.815(6) . ?
S5 C39 1.810(7) . ?
S6 C42 1.825(7) . ?
S6 C43 1.803(8) . ?
S7 C55 1.806(8) . ?
S7 C49A 1.833(10) . ?
S7 C49B 1.921(17) . ?
S8 C58 1.801(7) . ?
S8 C59A 1.844(9) . ?
S8 C59B 1.83(2) . ?
C7 H7A 0.9800 . ?
C7 H7B 0.9800 . ?
C7 C8 1.452(8) . ?
C8 C9 1.175(8) . ?
C9 C10 1.456(8) . ?
C10 H10A 0.9800 . ?
C10 H10B 0.9800 . ?
C11 H11 0.9900 . ?
C11 C12 1.513(9) . ?
C11 C16 1.510(9) . ?
C12 H12A 0.9800 . ?
C12 H12B 0.9800 . ?
C12 C13 1.521(10) . ?
C13 H13A 0.9800 . ?
C13 H13B 0.9800 . ?
C13 C14 1.501(14) . ?
C14 H14A 0.9800 . ?
C14 H14B 0.9800 . ?
C14 C15 1.471(15) . ?
C15 H15A 0.9800 . ?
C15 H15B 0.9800 . ?
C15 C16 1.558(11) . ?
C16 H16A 0.9800 . ?
C16 H16B 0.9800 . ?
C23 H23A 0.9800 . ?
C23 H23B 0.9800 . ?
C23 C24 1.457(8) . ?
C24 C25 1.167(8) . ?
C25 C26 1.465(8) . ?
C26 H26A 0.9800 . ?
C26 H26B 0.9800 . ?
C27 H27 0.9900 . ?
C27 H27A 0.9900 . ?
C27 C28A 1.436(11) . ?
C27 C32A 1.513(14) . ?
C27 C28B 1.51(3) . ?
C27 C32B 1.34(2) . ?
C33 H33 0.9900 . ?
C33 C34 1.497(9) . ?
C33 C38 1.485(9) . ?
C34 H34A 0.9800 . ?
C34 H34B 0.9800 . ?
C34 C35 1.537(10) . ?
C35 H35A 0.9800 . ?
C35 H35B 0.9800 . ?
C35 C36 1.466(12) . ?
C36 H36A 0.9800 . ?
C36 H36B 0.9800 . ?
C36 C37 1.492(14) . ?
C37 H37A 0.9800 . ?
C37 H37B 0.9800 . ?
C37 C38 1.553(10) . ?
C38 H38A 0.9800 . ?
C38 H38B 0.9800 . ?
C39 H39A 0.9800 . ?
C39 H39B 0.9800 . ?
C39 C40 1.466(9) . ?
C40 C41 1.184(9) . ?
C41 C42 1.454(9) . ?
C42 H42A 0.9800 . ?
C42 H42B 0.9800 . ?
C43 H43 0.9900 . ?
C43 C44 1.497(10) . ?
C43 C48 1.478(10) . ?
C44 H44A 0.9800 . ?
C44 H44B 0.9800 . ?
C44 C45 1.545(13) . ?
C45 H45A 0.9800 . ?
C45 H45B 0.9800 . ?
C45 C46 1.495(13) . ?
C46 H46A 0.9800 . ?
C46 H46B 0.9800 . ?
C46 C47 1.492(12) . ?
C47 H47A 0.9800 . ?
C47 H47B 0.9800 . ?
C47 C48 1.551(10) . ?
C48 H48A 0.9800 . ?
C48 H48B 0.9800 . ?
C55 H55A 0.9800 . ?
C55 H55B 0.9800 . ?
C55 C56 1.467(8) . ?
C56 C57 1.172(8) . ?
C57 C58 1.467(8) . ?
C58 H58A 0.9800 . ?
C58 H58B 0.9800 . ?
C1A H1A 0.9900 . ?
C1A C2A 1.529(13) . ?
C1A C6A 1.521(13) . ?
C2A H2AA 0.9800 . ?
C2A H2AB 0.9800 . ?
C2A C3A 1.50(2) . ?
C3A H3AA 0.9800 . ?
C3A H3AB 0.9800 . ?
C3A C4A 1.52(2) . ?
C4A H4AA 0.9800 . ?
C4A H4AB 0.9800 . ?
C4A C5A 1.51(2) . ?
C5A H5AA 0.9800 . ?
C5A H5AB 0.9800 . ?
C5A C6A 1.522(17) . ?
C6A H6AA 0.9800 . ?
C6A H6AB 0.9800 . ?
C17A H17A 0.9900 . ?
C17A C18A 1.527(12) . ?
C17A C22A 1.498(14) . ?
C18A H18A 0.9800 . ?
C18A H18B 0.9800 . ?
C18A C19A 1.518(13) . ?
C19A H19A 0.9800 . ?
C19A H19B 0.9800 . ?
C19A C20A 1.505(18) . ?
C20A H20A 0.9800 . ?
C20A H20B 0.9800 . ?
C20A C21A 1.497(19) . ?
C21A H21A 0.9800 . ?
C21A H21B 0.9800 . ?
C21A C22A 1.564(16) . ?
C22A H22A 0.9800 . ?
C22A H22B 0.9800 . ?
C28A H28A 0.9800 . ?
C28A H28B 0.9800 . ?
C28A C29A 1.475(15) . ?
C29A H29A 0.9800 . ?
C29A H29B 0.9800 . ?
C29A C30A 1.402(17) . ?
C30A H30A 0.9800 . ?
C30A H30B 0.9800 . ?
C30A C31A 1.516(16) . ?
C31A H31A 0.9800 . ?
C31A H31B 0.9800 . ?
C31A C32A 1.503(19) . ?
C32A H32A 0.9800 . ?
C32A H32B 0.9800 . ?
C49A H49A 0.9900 . ?
C49A C50A 1.475(14) . ?
C49A C54A 1.484(19) . ?
C50A H50A 0.9800 . ?
C50A H50B 0.9800 . ?
C50A C51A 1.532(15) . ?
C51A H51A 0.9800 . ?
C51A H51B 0.9800 . ?
C51A C52A 1.52(2) . ?
C52A H52A 0.9800 . ?
C52A H52B 0.9800 . ?
C52A C53A 1.41(2) . ?
C53A H53A 0.9800 . ?
C53A H53B 0.9800 . ?
C53A C54A 1.59(2) . ?
C54A H54A 0.9800 . ?
C54A H54B 0.9800 . ?
C59A H59A 0.9900 . ?
C59A C60A 1.501(14) . ?
C59A C64A 1.514(14) . ?
C60A H60A 0.9800 . ?
C60A H60B 0.9800 . ?
C60A C61A 1.541(16) . ?
C61A H61A 0.9800 . ?
C61A H61B 0.9800 . ?
C61A C62A 1.444(18) . ?
C62A H62A 0.9800 . ?
C62A H62B 0.9800 . ?
C62A C63A 1.474(18) . ?
C63A H63A 0.9800 . ?
C63A H63B 0.9800 . ?
C63A C64A 1.525(15) . ?
C64A H64A 0.9800 . ?
C64A H64B 0.9800 . ?
C1B H1B 0.9900 . ?
C1B C2B 1.50(2) . ?
C1B C6B 1.48(2) . ?
C2B H2BA 0.9800 . ?
C2B H2BB 0.9800 . ?
C2B C3B 1.57(4) . ?
C3B H3BA 0.9800 . ?
C3B H3BB 0.9800 . ?
C3B C4B 1.49(4) . ?
C4B H4BA 0.9800 . ?
C4B H4BB 0.9800 . ?
C4B C5B 1.49(3) . ?
C5B H5BA 0.9800 . ?
C5B H5BB 0.9800 . ?
C5B C6B 1.54(3) . ?
C6B H6BA 0.9800 . ?
C6B H6BB 0.9800 . ?
C17B H17B 0.9900 . ?
C17B C18B 1.43(2) . ?
C17B C22B 1.54(2) . ?
C18B H18C 0.9800 . ?
C18B H18D 0.9800 . ?
C18B C19B 1.51(3) . ?
C19B H19C 0.9800 . ?
C19B H19D 0.9800 . ?
C19B C20B 1.51(3) . ?
C20B H20C 0.9800 . ?
C20B H20D 0.9800 . ?
C20B C21B 1.47(3) . ?
C21B H21C 0.9800 . ?
C21B H21D 0.9800 . ?
C21B C22B 1.49(3) . ?
C22B H22C 0.9800 . ?
C22B H22D 0.9800 . ?
C28B H28C 0.9800 . ?
C28B H28D 0.9800 . ?
C28B C29B 1.51(3) . ?
C29B H29C 0.9800 . ?
C29B H29D 0.9800 . ?
C29B C30B 1.50(4) . ?
C30B H30C 0.9800 . ?
C30B H30D 0.9800 . ?
C30B C31B 1.43(4) . ?
C31B H31C 0.9800 . ?
C31B H31D 0.9800 . ?
C31B C32B 1.55(3) . ?
C32B H32C 0.9800 . ?
C32B H32D 0.9800 . ?
C49B H49B 0.9900 . ?
C49B C50B 1.46(2) . ?
C49B C54B 1.498(19) . ?
C50B H50C 0.9800 . ?
C50B H50D 0.9800 . ?
C50B C51B 1.52(3) . ?
C51B H51C 0.9800 . ?
C51B H51D 0.9800 . ?
C51B C52B 1.61(3) . ?
C52B H52C 0.9800 . ?
C52B H52D 0.9800 . ?
C52B C53B 1.44(2) . ?
C53B H53C 0.9800 . ?
C53B H53D 0.9800 . ?
C53B C54B 1.49(2) . ?
C54B H54C 0.9800 . ?
C54B H54D 0.9800 . ?
C59B H59B 0.9900 . ?
C59B C60B 1.56(3) . ?
C59B C64B 1.41(3) . ?
C60B H60C 0.9800 . ?
C60B H60D 0.9800 . ?
C60B C61B 1.53(3) . ?
C61B H61C 0.9800 . ?
C61B H61D 0.9800 . ?
C61B C62B 1.43(3) . ?
C62B H62C 0.9800 . ?
C62B H62D 0.9800 . ?
C62B C63B 1.55(4) . ?
C63B H63C 0.9800 . ?
C63B H63D 0.9800 . ?
C63B C64B 1.55(3) . ?
C64B H64C 0.9800 . ?
C64B H64D 0.9800 . ?

loop_
_geom_torsion_atom_site_label_1
_geom_torsion_atom_site_label_2
_geom_torsion_atom_site_label_3
_geom_torsion_atom_site_label_4
_geom_torsion
_geom_torsion_site_symmetry_1
_geom_torsion_site_symmetry_2
_geom_torsion_site_symmetry_3
_geom_torsion_site_symmetry_4
_geom_torsion_publ_flag
Cu1 S1 C7 C8 -156.1(5) . . . . ?
Cu1 S1 C1B C2B -50.0(16) . . . . ?
Cu1 S1 C1B C6B -176.4(12) . . . . ?
Cu2 S8 C58 C57 159.3(5) 1_666 . . . ?
Cu2 S8 C59A C60A 177.0(8) 1_666 . . . ?
Cu2 S8 C59A C64A 47.9(10) 1_666 . . . ?
Cu2 S8 C59B C60B -97.3(14) 1_666 . . . ?
Cu2 S8 C59B C64B 23(2) 1_666 . . . ?
Cu3 S2 C10 C9 161.0(5) 1_455 . . . ?
Cu3 S2 C11 C12 -89.6(5) 1_455 . . . ?
Cu3 S2 C11 C16 34.9(6) 1_455 . . . ?
Cu4 S3 C23 C24 150.1(5) . . . . ?
Cu4 S3 C17A C18A 29.2(9) . . . . ?
Cu4 S3 C17A C22A -93.9(8) . . . . ?
Cu5 S5 C33 C34 84.7(5) . . . . ?
Cu5 S5 C33 C38 -40.2(6) . . . . ?
Cu5 S5 C39 C40 -172.1(5) . . . . ?
Cu6 S4 C26 C25 -164.8(5) . . . . ?
Cu6 S4 C27 C28A 176.5(8) . . . . ?
Cu6 S4 C27 C32A 46.2(10) . . . . ?
Cu6 S4 C27 C28B 101.2(14) . . . . ?
Cu6 S4 C27 C32B -43.2(16) . . . . ?
Cu7 S6 C42 C41 139.4(5) 1_455 . . . ?
Cu7 S6 C43 C44 173.8(5) 1_455 . . . ?
Cu7 S6 C43 C48 45.7(6) 1_455 . . . ?
Cu8 S7 C55 C56 -158.5(5) . . . . ?
Cu8 S7 C49A C50A -31.1(13) . . . . ?
Cu8 S7 C49A C54A 92.3(14) . . . . ?
S1 C1A C2A C3A 177.1(10) . . . . ?
S1 C1A C6A C5A -173.4(9) . . . . ?
S1 C1B C2B C3B -179(2) . . . . ?
S1 C1B C6B C5B 178.6(14) . . . . ?
S2 C11 C12 C13 -178.4(6) . . . . ?
S2 C11 C16 C15 -178.7(7) . . . . ?
S3 C17A C18A C19A -174.7(8) . . . . ?
S3 C17A C22A C21A -179.2(10) . . . . ?
S3 C17B C18B C19B 172.6(17) . . . . ?
S3 C17B C22B C21B -174.5(16) . . . . ?
S4 C27 C28A C29A -179.7(10) . . . . ?
S4 C27 C32A C31A -173.5(12) . . . . ?
S4 C27 C28B C29B 176(2) . . . . ?
S4 C27 C32B C31B -175.1(17) . . . . ?
S5 C33 C34 C35 177.8(5) . . . . ?
S5 C33 C38 C37 -179.9(7) . . . . ?
S6 C43 C44 C45 174.6(6) . . . . ?
S6 C43 C48 C47 -174.5(6) . . . . ?
S7 C49A C50A C51A 176.3(11) . . . . ?
S7 C49A C54A C53A 174.9(16) . . . . ?
S7 C49B C50B C51B -179.7(15) . . . . ?
S7 C49B C54B C53B 177.4(12) . . . . ?
S8 C59A C60A C61A 178.2(10) . . . . ?
S8 C59A C64A C63A -177.2(10) . . . . ?
S8 C59B C60B C61B 174.8(17) . . . . ?
S8 C59B C64B C63B -169.5(18) . . . . ?
C7 S1 C1B C2B 67.4(15) . . . . ?
C7 S1 C1B C6B -59.0(15) . . . . ?
C10 S2 C11 C12 158.2(5) . . . . ?
C10 S2 C11 C16 -77.3(6) . . . . ?
C11 S2 C10 C9 -79.1(6) . . . . ?
C11 C12 C13 C14 -54.4(11) . . . . ?
C12 C11 C16 C15 -56.1(9) . . . . ?
C12 C13 C14 C15 54.8(13) . . . . ?
C13 C14 C15 C16 -55.3(13) . . . . ?
C14 C15 C16 C11 55.2(11) . . . . ?
C16 C11 C12 C13 56.9(8) . . . . ?
C23 S3 C17A C18A -76.4(8) . . . . ?
C23 S3 C17A C22A 160.5(8) . . . . ?
C26 S4 C27 C28A -76.7(9) . . . . ?
C26 S4 C27 C32A 153.1(10) . . . . ?
C26 S4 C27 C28B -151.9(14) . . . . ?
C26 S4 C27 C32B 63.7(16) . . . . ?
C27 S4 C26 C25 81.7(6) . . . . ?
C27 C28A C29A C30A 49(2) . . . . ?
C27 C28B C29B C30B 39(4) . . . . ?
C33 S5 C39 C40 68.8(6) . . . . ?
C33 C34 C35 C36 55.7(10) . . . . ?
C34 C33 C38 C37 57.2(10) . . . . ?
C34 C35 C36 C37 -57.1(12) . . . . ?
C35 C36 C37 C38 57.5(12) . . . . ?
C36 C37 C38 C33 -56.4(12) . . . . ?
C38 C33 C34 C35 -57.0(8) . . . . ?
C39 S5 C33 C34 -164.5(5) . . . . ?
C39 S5 C33 C38 70.7(6) . . . . ?
C42 S6 C43 C44 61.0(7) . . . . ?
C42 S6 C43 C48 -67.1(6) . . . . ?
C43 S6 C42 C41 -103.5(6) . . . . ?
C43 C44 C45 C46 55.5(11) . . . . ?
C44 C43 C48 C47 57.0(10) . . . . ?
C44 C45 C46 C47 -56.8(13) . . . . ?
C45 C46 C47 C48 55.5(11) . . . . ?
C46 C47 C48 C43 -56.0(9) . . . . ?
C48 C43 C44 C45 -55.6(10) . . . . ?
C55 S7 C49A C50A 71.8(11) . . . . ?
C55 S7 C49A C54A -164.8(14) . . . . ?
C58 S8 C59A C60A 65.1(9) . . . . ?
C58 S8 C59A C64A -63.9(10) . . . . ?
C58 S8 C59B C60B 157.4(15) . . . . ?
C58 S8 C59B C64B -82(2) . . . . ?
C1A S1 C7 C8 93.1(6) . . . . ?
C1A C2A C3A C4A -57.2(18) . . . . ?
C2A C1A C6A C5A -52.9(14) . . . . ?
C2A C3A C4A C5A 56(2) . . . . ?
C3A C4A C5A C6A -54(2) . . . . ?
C4A C5A C6A C1A 52.5(17) . . . . ?
C6A C1A C2A C3A 55.6(14) . . . . ?
C17A S3 C23 C24 -91.4(6) . . . . ?
C17A C18A C19A C20A 54.5(15) . . . . ?
C18A C17A C22A C21A 54.9(15) . . . . ?
C18A C19A C20A C21A -56.7(18) . . . . ?
C19A C20A C21A C22A 55.1(18) . . . . ?
C20A C21A C22A C17A -55.0(17) . . . . ?
C22A C17A C18A C19A -53.9(14) . . . . ?
C28A C27 C32A C31A 54.0(19) . . . . ?
C28A C29A C30A C31A -50(3) . . . . ?
C29A C30A C31A C32A 51(3) . . . . ?
C30A C31A C32A C27 -53(2) . . . . ?
C32A C27 C28A C29A -49.9(17) . . . . ?
C49A S7 C55 C56 84.4(6) . . . . ?
C49A C50A C51A C52A -51.8(19) . . . . ?
C50A C49A C54A C53A -57(2) . . . . ?
C50A C51A C52A C53A 51(3) . . . . ?
C51A C52A C53A C54A -51(3) . . . . ?
C52A C53A C54A C49A 54(3) . . . . ?
C54A C49A C50A C51A 56.4(19) . . . . ?
C59A S8 C58 C57 -87.1(6) . . . . ?
C59A C60A C61A C62A 52.2(18) . . . . ?
C60A C59A C64A C63A 53.6(16) . . . . ?
C60A C61A C62A C63A -54(2) . . . . ?
C61A C62A C63A C64A 54(2) . . . . ?
C62A C63A C64A C59A -53(2) . . . . ?
C64A C59A C60A C61A -51.9(15) . . . . ?
C1B S1 C7 C8 79.9(8) . . . . ?
C1B C2B C3B C4B 51(4) . . . . ?
C2B C1B C6B C5B 52(2) . . . . ?
C2B C3B C4B C5B -53(4) . . . . ?
C3B C4B C5B C6B 54(3) . . . . ?
C4B C5B C6B C1B -54(3) . . . . ?
C6B C1B C2B C3B -51(3) . . . . ?
C17B S3 C23 C24 -95.3(7) . . . . ?
C17B C18B C19B C20B -47(3) . . . . ?
C18B C17B C22B C21B -48(3) . . . . ?
C18B C19B C20B C21B 46(4) . . . . ?
C19B C20B C21B C22B -49(4) . . . . ?
C20B C21B C22B C17B 47(3) . . . . ?
C22B C17B C18B C19B 50(3) . . . . ?
C28B C27 C32B C31B 46(3) . . . . ?
C28B C29B C30B C31B -58(5) . . . . ?
C29B C30B C31B C32B 65(5) . . . . ?
C30B C31B C32B C27 -58(4) . . . . ?
C32B C27 C28B C29B -38(3) . . . . ?
C49B S7 C55 C56 85.4(7) . . . . ?
C49B C50B C51B C52B 61(3) . . . . ?
C50B C49B C54B C53B 53(2) . . . . ?
C50B C51B C52B C53B -63(3) . . . . ?
C51B C52B C53B C54B 63(2) . . . . ?
C52B C53B C54B C49B -58(2) . . . . ?
C54B C49B C50B C51B -57(2) . . . . ?
C59B S8 C58 C57 -79.2(8) . . . . ?
C59B C60B C61B C62B -55(3) . . . . ?
C60B C59B C64B C63B -54(3) . . . . ?
C60B C61B C62B C63B 58(3) . . . . ?
C61B C62B C63B C64B -56(3) . . . . ?
C62B C63B C64B C59B 55(3) . . . . ?
C64B C59B C60B C61B 53(3) . . . . ?
